data_4101999
loop_
_publ_author_name
'Jason B. Benedict'
'Philip Coppens'

_publ_section_title
;
 The Crystalline Nanocluster Phase as a Medium for Structural and
 Spectroscopic Studies of Light Absorption of Photosensitizer Dyes on
 Semiconductor Surfaces
;
_journal_name_full 'Journal of the American Chemical Society'
_journal_page_first 2938
_journal_page_last 2944
_journal_paper_doi 10.1021/ja909600w
_journal_volume 132
_journal_year 2010
_chemical_formula_moiety 'C72 O48 Ti17, 2(C6)'
_chemical_formula_sum 'C84 O48 Ti17'
_chemical_formula_weight 2591.14
_chemical_name_systematic
;
 ?
;
_space_group_IT_number 2
_symmetry_cell_setting triclinic
_symmetry_space_group_name_Hall '-P 1'
_symmetry_space_group_name_H-M 'P -1'
_atom_sites_solution_hydrogens none
_atom_sites_solution_primary direct
_atom_sites_solution_secondary difmap
_audit_creation_method SHELXL-97
_cell_angle_alpha 99.821(5)
_cell_angle_beta 98.285(5)
_cell_angle_gamma 104.358(10)
_cell_formula_units_Z 4
_cell_length_a 15.899(3)
_cell_length_b 23.957(6)
_cell_length_c 32.134(9)
_cell_measurement_reflns_used 350
_cell_measurement_temperature 90(2)
_cell_measurement_theta_max 26.51
_cell_measurement_theta_min 0.99
_cell_volume 11459(5)
_computing_structure_refinement 'SHELXL-97 (Sheldrick, 1997)'
_diffrn_ambient_temperature 90(2)
_diffrn_measured_fraction_theta_full 1.000
_diffrn_measured_fraction_theta_max 0.990
_diffrn_radiation_monochromator graphite
_diffrn_radiation_source 'fine-focus sealed tube'
_diffrn_radiation_type MoK\a
_diffrn_radiation_wavelength 0.71073
_diffrn_reflns_av_R_equivalents 0.1280
_diffrn_reflns_av_sigmaI/netI 0.1346
_diffrn_reflns_limit_h_max 19
_diffrn_reflns_limit_h_min -19
_diffrn_reflns_limit_k_max 29
_diffrn_reflns_limit_k_min -29
_diffrn_reflns_limit_l_max 40
_diffrn_reflns_limit_l_min -40
_diffrn_reflns_number 197076
_diffrn_reflns_theta_full 25.00
_diffrn_reflns_theta_max 26.51
_diffrn_reflns_theta_min 0.99
_exptl_absorpt_coefficient_mu 1.192
_exptl_absorpt_correction_T_max 0.8141
_exptl_absorpt_correction_T_min 0.7549
_exptl_absorpt_correction_type multi-scan
_exptl_absorpt_process_details SADABS
_exptl_crystal_colour red
_exptl_crystal_density_diffrn 1.502
_exptl_crystal_density_method 'not measured'
_exptl_crystal_description cut-block
_exptl_crystal_F_000 5048
_exptl_crystal_size_max 0.25
_exptl_crystal_size_mid 0.20
_exptl_crystal_size_min 0.18
_refine_diff_density_max 1.041
_refine_diff_density_min -0.577
_refine_diff_density_rms 0.102
_refine_ls_extinction_method none
_refine_ls_goodness_of_fit_ref 0.997
_refine_ls_hydrogen_treatment none
_refine_ls_matrix_type full
_refine_ls_number_parameters 2527
_refine_ls_number_reflns 47063
_refine_ls_number_restraints 0
_refine_ls_restrained_S_all 0.997
_refine_ls_R_factor_all 0.2354
_refine_ls_R_factor_gt 0.0849
_refine_ls_shift/su_max 0.019
_refine_ls_shift/su_mean 0.001
_refine_ls_structure_factor_coef Fsqd
_refine_ls_weighting_details 'calc w=1/[\s^2^(Fo^2^)+(0.1541P)^2^+9.1351P] where P=(Fo^2^+2Fc^2^)/3'
_refine_ls_weighting_scheme calc
_refine_ls_wR_factor_gt 0.2307
_refine_ls_wR_factor_ref 0.3272
_reflns_number_gt 16408
_reflns_number_total 47063
_reflns_threshold_expression >2sigma(I)
_cod_data_source_file ja909600w_si_007.cif
_cod_data_source_block 'data_0m'
_cod_database_code 4101999

loop_
_symmetry_equiv_pos_as_xyz
'x, y, z'
'-x, -y, -z'

loop_
_atom_site_label
_atom_site_type_symbol
_atom_site_fract_x
_atom_site_fract_y
_atom_site_fract_z
_atom_site_U_iso_or_equiv
_atom_site_adp_type
_atom_site_occupancy
_atom_site_symmetry_multiplicity
_atom_site_calc_flag
_atom_site_refinement_flags
_atom_site_disorder_assembly
_atom_site_disorder_group
C1 C 0.679(2) 0.1418(8) 0.7521(9) 0.177(11) Uani 1 1 d . . .
C2 C 0.5909(18) 0.1198(9) 0.7534(9) 0.236(14) Uani 1 1 d . . .
C3 C 0.568(3) 0.1316(11) 0.7951(15) 0.30(3) Uani 1 1 d . . .
C4 C 0.647(3) 0.1681(14) 0.8339(10) 0.239(17) Uani 1 1 d . . .
C5 C 0.7261(18) 0.1920(8) 0.8284(7) 0.185(10) Uani 1 1 d . . .
C6 C 0.7397(17) 0.1769(9) 0.7855(7) 0.148(8) Uani 1 1 d . . .
C7 C 1.3689(16) 0.2864(9) 0.7809(9) 0.200(12) Uani 1 1 d . . .
C8 C 1.4141(14) 0.3166(9) 0.8247(6) 0.164(7) Uani 1 1 d . . .
C9 C 1.4985(15) 0.3123(11) 0.8344(8) 0.210(11) Uani 1 1 d . . .
C10 C 1.5302(15) 0.2834(12) 0.7987(7) 0.213(10) Uani 1 1 d . . .
C11 C 1.4734(14) 0.2620(13) 0.7591(8) 0.236(13) Uani 1 1 d . . .
C12 C 1.3896(19) 0.2558(10) 0.7531(8) 0.209(14) Uani 1 1 d . . .
C13 C 1.2606(15) 0.3233(7) 0.4871(5) 0.141(7) Uani 1 1 d . . .
C14 C 1.3346(12) 0.3202(7) 0.4691(5) 0.140(6) Uani 1 1 d . . .
C15 C 1.3514(16) 0.3567(10) 0.4381(7) 0.170(8) Uani 1 1 d . . .
C16 C 1.2934(16) 0.3920(9) 0.4315(7) 0.163(7) Uani 1 1 d . . .
C17 C 1.2205(13) 0.3928(8) 0.4504(5) 0.153(7) Uani 1 1 d . . .
C18 C 1.2048(14) 0.3581(8) 0.4778(6) 0.138(6) Uani 1 1 d . . .
C19 C 0.6271(11) 0.2523(7) 0.4826(5) 0.110(4) Uani 1 1 d . . .
C20 C 0.5852(11) 0.2775(7) 0.4525(4) 0.123(5) Uani 1 1 d . . .
C21 C 0.4971(14) 0.2479(9) 0.4306(6) 0.143(6) Uani 1 1 d . . .
C22 C 0.4549(11) 0.1955(9) 0.4396(5) 0.133(6) Uani 1 1 d . . .
C23 C 0.4945(9) 0.1675(7) 0.4715(4) 0.119(5) Uani 1 1 d . . .
C24 C 0.5810(10) 0.2007(7) 0.4919(4) 0.101(4) Uani 1 1 d . . .
C25 C 0.6727(19) -0.010(3) 0.6277(9) 0.58(5) Uani 1 1 d . . .
C26 C 0.7328(12) -0.0008(10) 0.6594(9) 0.195(10) Uani 1 1 d . . .
C27 C 0.740(2) -0.0079(10) 0.7037(10) 0.288(19) Uani 1 1 d . . .
C28 C 0.9602(11) -0.0265(6) 0.6238(5) 0.122(5) Uani 1 1 d . . .
C29 C 1.0129(8) 0.0212(5) 0.6628(4) 0.095(4) Uani 1 1 d . . .
C30 C 1.0064(14) 0.0182(7) 0.7071(4) 0.162(8) Uani 1 1 d . . .
C31 C 1.2932(10) 0.0493(7) 0.6338(5) 0.133(5) Uani 1 1 d . . .
C32 C 1.2763(10) 0.1035(8) 0.6562(6) 0.139(6) Uani 1 1 d . . .
C33 C 1.288(2) 0.0905(16) 0.7053(7) 0.326(19) Uani 1 1 d . . .
C34 C 1.262(2) 0.1504(11) 0.5217(13) 0.293(19) Uani 1 1 d . . .
C35 C 1.1903(14) 0.1287(13) 0.4851(9) 0.218(13) Uani 1 1 d . . .
C36 C 1.177(3) 0.1608(12) 0.4494(7) 0.38(3) Uani 1 1 d . . .
C37 C 0.6539(8) 0.0493(6) 0.5005(4) 0.099(4) Uani 1 1 d . . .
C38 C 0.6303(11) 0.0596(7) 0.4545(4) 0.137(6) Uani 1 1 d . . .
C39 C 0.6352(10) -0.0138(6) 0.5022(6) 0.144(6) Uani 1 1 d . . .
C40 C 0.8904(10) 0.0115(6) 0.4774(4) 0.118(5) Uani 1 1 d . . .
C41 C 0.9246(8) 0.0726(5) 0.4718(3) 0.090(4) Uani 1 1 d . . .
C42 C 0.8805(10) 0.0946(6) 0.4357(4) 0.116(5) Uani 1 1 d . . .
C43 C 1.2707(13) 0.4320(14) 0.8317(6) 0.251(14) Uani 1 1 d . . .
C44 C 1.1844(15) 0.4087(8) 0.8062(5) 0.162(7) Uani 1 1 d . . .
C45 C 1.1210(19) 0.4430(12) 0.8150(7) 0.239(12) Uani 1 1 d . . .
C46 C 1.2937(10) 0.4885(6) 0.7013(7) 0.161(8) Uani 1 1 d . . .
C47 C 1.2035(11) 0.4812(6) 0.6868(5) 0.118(5) Uani 1 1 d . . .
C48 C 1.1472(10) 0.5124(5) 0.7087(5) 0.117(5) Uani 1 1 d . . .
C49 C 1.064(2) 0.4845(9) 0.5701(8) 0.37(3) Uani 1 1 d . . .
C50 C 1.0047(18) 0.4441(11) 0.5316(8) 0.259(14) Uani 1 1 d . . .
C51 C 1.1216(18) 0.5378(9) 0.5725(7) 0.216(11) Uani 1 1 d . . .
C52 C 0.902(3) 0.357(3) 0.8348(8) 0.66(6) Uani 1 1 d . . .
C53 C 0.860(2) 0.3613(18) 0.8071(8) 0.288(18) Uani 1 1 d . . .
C54 C 0.748(2) 0.3318(13) 0.7927(10) 0.265(14) Uani 1 1 d . . .
C55 C 0.7996(11) 0.4071(6) 0.6939(5) 0.116(5) Uani 1 1 d . . .
C56 C 0.8595(15) 0.4640(8) 0.7048(8) 0.225(12) Uani 1 1 d . . .
C57 C 0.7073(13) 0.3802(10) 0.6909(7) 0.209(11) Uani 1 1 d . . .
C58 C 0.7512(14) 0.4116(10) 0.5624(6) 0.156(7) Uani 1 1 d . . .
C59 C 0.780(2) 0.4581(14) 0.5576(11) 0.35(3) Uani 1 1 d . . .
C60 C 0.6548(13) 0.3897(11) 0.5652(6) 0.193(9) Uani 1 1 d . . .
C61 C 0.5227(15) 0.1875(12) 0.6561(10) 0.268(15) Uani 1 1 d . . .
C62 C 0.5588(15) 0.1638(12) 0.6182(8) 0.223(12) Uani 1 1 d . . .
C63 C 0.5159(16) 0.1043(15) 0.5980(10) 0.39(3) Uani 1 1 d . . .
C64 C 0.906(2) 0.2986(10) 0.4344(6) 0.217(12) Uani 1 1 d . . .
C65 C 0.9742(18) 0.2687(10) 0.4107(6) 0.214(11) Uani 1 1 d . . .
C66 C 0.810(2) 0.264(2) 0.4140(7) 0.38(3) Uani 1 1 d . . .
C67 C 1.4507(14) 0.3006(10) 0.5921(8) 0.203(9) Uani 1 1 d . . .
C68 C 1.4103(12) 0.3093(9) 0.6335(8) 0.208(11) Uani 1 1 d . . .
C69 C 1.4571(12) 0.3633(9) 0.6682(8) 0.226(11) Uani 1 1 d . . .
C70 C 1.044(2) 0.238(2) 0.8587(7) 0.36(2) Uani 1 1 d . . .
C71 C 1.064(3) 0.1913(15) 0.8261(7) 0.285(18) Uani 1 1 d . . .
C72 C 1.058(5) 0.1370(15) 0.8221(9) 0.63(6) Uani 1 1 d . . .
O1 O 0.8935(4) 0.2720(3) 0.64464(19) 0.0671(17) Uani 1 1 d . . .
O2 O 1.0010(4) 0.1867(3) 0.65945(17) 0.0614(16) Uani 1 1 d . . .
O3 O 1.0835(4) 0.3051(3) 0.64226(19) 0.0715(18) Uani 1 1 d . . .
O4 O 0.9588(4) 0.2094(3) 0.57203(18) 0.0624(16) Uani 1 1 d . . .
O5 O 1.0156(5) 0.3598(3) 0.7101(2) 0.084(2) Uani 1 1 d . . .
O6 O 0.9774(5) 0.3810(3) 0.6275(2) 0.086(2) Uani 1 1 d . . .
O7 O 0.8826(4) 0.0994(3) 0.59104(19) 0.0683(17) Uani 1 1 d . . .
O8 O 1.0610(4) 0.1328(3) 0.58954(18) 0.0660(17) Uani 1 1 d . . .
O9 O 0.8146(4) 0.1550(3) 0.6568(2) 0.0739(18) Uani 1 1 d . . .
O10 O 0.7886(5) 0.2482(3) 0.6971(2) 0.081(2) Uani 1 1 d . . .
O11 O 0.9238(5) 0.1421(3) 0.71713(19) 0.0733(19) Uani 1 1 d . . .
O12 O 0.9426(4) 0.2517(3) 0.7296(2) 0.0764(19) Uani 1 1 d . . .
O13 O 1.1311(5) 0.1785(3) 0.7139(2) 0.078(2) Uani 1 1 d . . .
O14 O 1.1144(5) 0.2816(3) 0.7276(2) 0.0783(19) Uani 1 1 d . . .
O15 O 1.1850(4) 0.2203(3) 0.6521(2) 0.0781(19) Uani 1 1 d . . .
O16 O 1.2381(5) 0.3280(3) 0.6916(2) 0.084(2) Uani 1 1 d . . .
O17 O 1.1920(5) 0.3524(3) 0.5971(2) 0.087(2) Uani 1 1 d . . .
O18 O 1.1485(4) 0.2415(3) 0.5744(2) 0.0741(19) Uani 1 1 d . . .
O19 O 1.0335(5) 0.2316(3) 0.5074(2) 0.083(2) Uani 1 1 d . . .
O20 O 1.0350(5) 0.3264(3) 0.5582(2) 0.082(2) Uani 1 1 d . . .
O21 O 0.8266(5) 0.1944(3) 0.5102(2) 0.079(2) Uani 1 1 d . . .
O22 O 0.8627(5) 0.2958(3) 0.5600(2) 0.0765(19) Uani 1 1 d . . .
O23 O 0.7410(5) 0.2708(3) 0.6028(2) 0.079(2) Uani 1 1 d . . .
O24 O 0.7756(4) 0.1738(3) 0.5786(2) 0.0734(18) Uani 1 1 d . . .
O25 O 0.7148(8) 0.1371(4) 0.7156(4) 0.156(5) Uani 1 1 d . . .
O26 O 0.8241(8) 0.1987(5) 0.7765(3) 0.140(4) Uani 1 1 d . . .
O27 O 1.2734(8) 0.2891(5) 0.7745(3) 0.144(4) Uani 1 1 d . . .
O28 O 1.3273(7) 0.2426(4) 0.7188(5) 0.167(5) Uani 1 1 d . . .
O29 O 1.2358(7) 0.2900(4) 0.5171(3) 0.139(4) Uani 1 1 d . . .
O30 O 1.1439(8) 0.3509(5) 0.5019(3) 0.151(5) Uani 1 1 d . . .
O31 O 0.7108(6) 0.2765(4) 0.5050(3) 0.106(3) Uani 1 1 d . . .
O32 O 0.6327(5) 0.1823(4) 0.5222(2) 0.096(2) Uani 1 1 d . . .
O33 O 1.0040(4) 0.0788(3) 0.6559(2) 0.0705(18) Uani 1 1 d . . .
O34 O 1.1858(5) 0.1028(3) 0.6500(2) 0.0783(19) Uani 1 1 d . . .
O35 O 0.9350(4) 0.1152(3) 0.5130(2) 0.0716(18) Uani 1 1 d . . .
O36 O 1.1203(5) 0.1407(3) 0.5097(2) 0.079(2) Uani 1 1 d . . .
O37 O 0.7485(5) 0.0750(3) 0.5140(2) 0.081(2) Uani 1 1 d . . .
O38 O 0.8148(5) 0.0388(3) 0.6549(2) 0.082(2) Uani 1 1 d . . .
O39 O 0.8841(5) 0.3473(3) 0.7635(2) 0.094(2) Uani 1 1 d . . .
O40 O 0.8464(5) 0.3630(3) 0.6765(2) 0.087(2) Uani 1 1 d . . .
O41 O 0.8041(5) 0.3905(3) 0.5937(2) 0.093(2) Uani 1 1 d . . .
O42 O 1.1887(5) 0.4011(3) 0.7610(2) 0.096(2) Uani 1 1 d . . .
O43 O 1.1538(5) 0.4164(3) 0.6733(2) 0.088(2) Uani 1 1 d . . .
O44 O 1.1102(6) 0.4469(3) 0.5915(3) 0.112(3) Uani 1 1 d . . .
O45 O 1.0574(5) 0.2084(3) 0.7866(2) 0.098(2) Uani 1 1 d . . .
O46 O 0.6477(6) 0.1754(4) 0.6339(3) 0.102(3) Uani 1 1 d . . .
O47 O 0.9122(6) 0.2886(3) 0.4761(2) 0.104(3) Uani 1 1 d . . .
O48 O 1.3237(5) 0.2981(3) 0.6235(3) 0.095(2) Uani 1 1 d . . .
Ti1 Ti 0.98403(12) 0.24302(7) 0.62963(5) 0.0622(5) Uani 1 1 d . . .
Ti2 Ti 1.08848(16) 0.38103(9) 0.61159(6) 0.0872(6) Uani 1 1 d . . .
Ti3 Ti 1.13753(14) 0.35602(8) 0.70960(6) 0.0799(6) Uani 1 1 d . . .
Ti4 Ti 0.89863(15) 0.31425(9) 0.71248(6) 0.0817(6) Uani 1 1 d . . .
Ti5 Ti 0.85244(14) 0.33928(9) 0.61387(6) 0.0812(6) Uani 1 1 d . . .
Ti6 Ti 1.05618(13) 0.17169(8) 0.54207(6) 0.0705(5) Uani 1 1 d . . .
Ti7 Ti 1.10624(13) 0.14402(8) 0.64934(6) 0.0717(5) Uani 1 1 d . . .
Ti8 Ti 0.89233(13) 0.10522(8) 0.65354(6) 0.0704(5) Uani 1 1 d . . .
Ti9 Ti 0.83999(13) 0.13369(8) 0.54379(6) 0.0710(5) Uani 1 1 d . . .
Ti10 Ti 1.21538(14) 0.25436(9) 0.71418(6) 0.0840(6) Uani 1 1 d . . .
Ti11 Ti 1.03337(14) 0.20803(9) 0.73082(6) 0.0796(6) Uani 1 1 d . . .
Ti12 Ti 0.83731(15) 0.18720(9) 0.71909(6) 0.0815(6) Uani 1 1 d . . .
Ti13 Ti 0.75945(13) 0.21168(9) 0.63437(6) 0.0774(6) Uani 1 1 d . . .
Ti14 Ti 0.75146(14) 0.23205(9) 0.54450(6) 0.0845(6) Uani 1 1 d . . .
Ti15 Ti 0.93456(15) 0.26191(9) 0.52318(6) 0.0802(6) Uani 1 1 d . . .
Ti16 Ti 1.13325(15) 0.29951(9) 0.54028(7) 0.0874(6) Uani 1 1 d . . .
Ti17 Ti 1.21256(14) 0.29158(9) 0.62895(6) 0.0790(6) Uani 1 1 d . . .
C73 C 0.4790(7) 0.1302(5) 0.2939(4) 0.074(3) Uani 1 1 d . . .
C74 C 0.5244(7) 0.1344(6) 0.3358(4) 0.095(4) Uani 1 1 d . . .
C75 C 0.5589(9) 0.0836(8) 0.3403(5) 0.126(5) Uani 1 1 d . . .
C76 C 0.5475(12) 0.0356(7) 0.3063(6) 0.136(6) Uani 1 1 d . . .
C77 C 0.4980(9) 0.0352(6) 0.2637(5) 0.118(5) Uani 1 1 d . . .
C78 C 0.4677(7) 0.0837(6) 0.2603(4) 0.090(4) Uani 1 1 d . . .
C79 C 0.5207(8) 0.1222(8) -0.0053(3) 0.156(8) Uani 1 1 d G . .
C80 C 0.5477(10) 0.0770(7) -0.0278(5) 0.271(16) Uani 1 1 d G . .
C81 C 0.5989(10) 0.0880(8) -0.0586(4) 0.28(2) Uani 1 1 d G . .
C82 C 0.6231(9) 0.1442(9) -0.0671(4) 0.256(15) Uani 1 1 d G . .
C83 C 0.5961(10) 0.1894(7) -0.0446(5) 0.207(12) Uani 1 1 d G . .
C84 C 0.5449(9) 0.1784(7) -0.0137(4) 0.181(9) Uani 1 1 d G . .
C85 C 0.1891(12) 0.4180(6) -0.0135(4) 0.109(4) Uani 1 1 d . . .
C86 C 0.2133(11) 0.4526(7) -0.0435(4) 0.127(5) Uani 1 1 d . . .
C87 C 0.1334(17) 0.4695(8) -0.0629(5) 0.160(8) Uani 1 1 d . . .
C88 C 0.0518(14) 0.4541(9) -0.0549(8) 0.170(9) Uani 1 1 d . . .
C89 C 0.0362(12) 0.4188(8) -0.0235(6) 0.157(7) Uani 1 1 d . . .
C90 C 0.1043(11) 0.4025(6) -0.0037(5) 0.112(4) Uani 1 1 d . . .
C91 C 0.0302(10) 0.3476(7) 0.2722(6) 0.114(5) Uani 1 1 d . . .
C92 C -0.0477(9) 0.3519(7) 0.2769(5) 0.120(5) Uani 1 1 d . . .
C93 C -0.0533(15) 0.3788(8) 0.3226(7) 0.167(7) Uani 1 1 d . . .
C94 C 0.0296(15) 0.3920(9) 0.3549(7) 0.176(8) Uani 1 1 d . . .
C95 C 0.1031(11) 0.3834(7) 0.3416(6) 0.133(6) Uani 1 1 d . . .
C96 C 0.1010(13) 0.3591(8) 0.2999(6) 0.136(6) Uani 1 1 d . . .
C97 C -0.1110(8) 0.1936(6) 0.1412(5) 0.113(4) Uani 1 1 d . . .
C98 C -0.1454(11) 0.1465(8) 0.1024(7) 0.186(9) Uani 1 1 d . . .
C99 C -0.1002(10) 0.2544(7) 0.1284(5) 0.131(5) Uani 1 1 d . . .
C100 C 0.0228(7) 0.0750(5) 0.1691(4) 0.082(3) Uani 1 1 d . . .
C101 C -0.0118(9) 0.0296(6) 0.1271(4) 0.109(4) Uani 1 1 d . . .
C102 C 0.0414(10) 0.0569(7) 0.2094(4) 0.128(5) Uani 1 1 d . . .
C103 C 0.2415(12) -0.0079(6) 0.1607(8) 0.146(7) Uani 1 1 d . . .
C104 C 0.189(3) -0.0495(18) 0.1709(19) 0.53(5) Uani 1 1 d . . .
C105 C 0.246(4) -0.0347(18) 0.1214(13) 0.48(4) Uani 1 1 d . . .
C106 C -0.1408(13) 0.2020(9) -0.0066(8) 0.226(12) Uani 1 1 d . . .
C107 C -0.0504(9) 0.2433(6) -0.0003(4) 0.113(5) Uani 1 1 d . . .
C108 C -0.0306(14) 0.2497(8) -0.0442(6) 0.164(7) Uani 1 1 d . . .
C109 C -0.0029(13) 0.0718(7) -0.0112(5) 0.163(8) Uani 1 1 d . . .
C110 C 0.0792(8) 0.1047(7) -0.0194(4) 0.110(5) Uani 1 1 d . . .
C111 C 0.0994(12) 0.1308(6) -0.0569(4) 0.137(6) Uani 1 1 d . . .
C112 C 0.2796(16) 0.0211(9) 0.0000(8) 0.192(9) Uani 1 1 d . . .
C113 C 0.2843(18) 0.0315(14) -0.0460(7) 0.265(15) Uani 1 1 d . . .
C114 C 0.228(2) -0.0345(12) -0.0062(12) 0.309(18) Uani 1 1 d . . .
C115 C 0.634(2) 0.2745(17) 0.2985(7) 0.39(3) Uani 1 1 d . . .
C116 C 0.577(2) 0.2985(10) 0.3189(12) 0.36(3) Uani 1 1 d . . .
C117 C 0.6763(18) 0.3485(10) 0.3283(7) 0.297(17) Uani 1 1 d . . .
C118 C 0.7233(10) 0.2966(9) 0.1778(5) 0.158(7) Uani 1 1 d . . .
C119 C 0.6771(10) 0.3396(8) 0.1983(5) 0.129(5) Uani 1 1 d . . .
C120 C 0.7042(13) 0.4008(9) 0.1896(6) 0.202(10) Uani 1 1 d . . .
C121 C 0.6510(10) 0.3431(9) 0.0615(6) 0.135(6) Uani 1 1 d . . .
C122 C 0.694(2) 0.3976(11) 0.0673(9) 0.255(15) Uani 1 1 d . . .
C123 C 0.7141(11) 0.3053(10) 0.0559(5) 0.184(9) Uani 1 1 d . . .
C124 C 0.427(2) 0.3980(14) 0.3275(6) 0.33(2) Uani 1 1 d . . .
C125 C 0.4098(10) 0.4441(6) 0.3136(4) 0.114(5) Uani 1 1 d . . .
C126 C 0.3598(11) 0.4794(7) 0.3363(5) 0.143(6) Uani 1 1 d . . .
C127 C 0.5099(10) 0.5214(6) 0.2178(5) 0.128(5) Uani 1 1 d . . .
C128 C 0.4198(10) 0.5081(5) 0.1944(5) 0.109(4) Uani 1 1 d . . .
C129 C 0.3541(12) 0.5331(7) 0.2104(6) 0.150(6) Uani 1 1 d . . .
C130 C 0.5397(17) 0.5273(11) 0.0893(7) 0.255(15) Uani 1 1 d . . .
C131 C 0.4690(18) 0.4892(9) 0.0703(7) 0.253(17) Uani 1 1 d . . .
C132 C 0.4824(15) 0.4439(12) 0.0396(7) 0.209(10) Uani 1 1 d . . .
C133 C 0.2570(17) 0.1712(11) 0.3393(8) 0.226(12) Uani 1 1 d . . .
C134 C 0.2612(15) 0.2296(10) 0.3391(8) 0.206(11) Uani 1 1 d . . .
C135 C 0.1684(19) 0.2343(15) 0.3423(9) 0.32(2) Uani 1 1 d . . .
C136 C 0.012(2) 0.4383(12) 0.1805(9) 0.285(18) Uani 1 1 d . . .
C137 C 0.0365(13) 0.4321(10) 0.1363(8) 0.178(9) Uani 1 1 d . . .
C138 C -0.0335(17) 0.4098(12) 0.0987(13) 0.287(17) Uani 1 1 d . . .
C139 C 0.441(2) 0.3025(15) -0.0628(8) 0.281(14) Uani 1 1 d . . .
C140 C 0.3509(15) 0.2765(19) -0.0630(8) 0.32(2) Uani 1 1 d . . .
C141 C 0.2819(19) 0.2984(16) -0.0799(7) 0.283(17) Uani 1 1 d . . .
C142 C 0.6342(16) 0.1016(10) 0.1225(12) 0.302(19) Uani 1 1 d . . .
C143 C 0.5516(13) 0.0728(12) 0.1312(8) 0.196(10) Uani 1 1 d . . .
C144 C 0.566(3) 0.054(3) 0.1608(15) 0.56(5) Uani 1 1 d . . .
O49 O 0.2317(4) 0.2115(3) 0.16629(18) 0.0592(16) Uani 1 1 d . . .
O50 O 0.2556(4) 0.2258(3) 0.07883(18) 0.0606(16) Uani 1 1 d . . .
O51 O 0.4145(4) 0.2546(3) 0.14930(17) 0.0567(15) Uani 1 1 d . . .
O52 O 0.2969(4) 0.3327(3) 0.15018(18) 0.0626(16) Uani 1 1 d . . .
O53 O 0.4458(4) 0.3554(3) 0.21581(19) 0.0677(17) Uani 1 1 d . . .
O54 O 0.4688(4) 0.3686(3) 0.1331(2) 0.0697(18) Uani 1 1 d . . .
O55 O 0.1958(4) 0.1142(3) 0.09722(18) 0.0626(16) Uani 1 1 d . . .
O56 O 0.0864(4) 0.1877(3) 0.09819(19) 0.0650(17) Uani 1 1 d . . .
O57 O 0.2664(4) 0.1499(3) 0.22308(18) 0.0644(17) Uani 1 1 d . . .
O58 O 0.3864(4) 0.2454(3) 0.23483(18) 0.0627(16) Uani 1 1 d . . .
O59 O 0.4983(4) 0.2037(3) 0.19999(19) 0.0663(17) Uani 1 1 d . . .
O60 O 0.3461(4) 0.1362(3) 0.16100(19) 0.0652(17) Uani 1 1 d . . .
O61 O 0.5214(4) 0.2179(3) 0.1047(2) 0.0744(19) Uani 1 1 d . . .
O62 O 0.3675(4) 0.1476(3) 0.08196(19) 0.0709(18) Uani 1 1 d . . .
O63 O 0.3207(4) 0.1840(3) 0.01558(19) 0.0732(19) Uani 1 1 d . . .
O64 O 0.4326(4) 0.2732(3) 0.06457(19) 0.0737(19) Uani 1 1 d . . .
O65 O 0.1934(4) 0.2691(3) 0.01623(19) 0.0746(19) Uani 1 1 d . . .
O66 O 0.3271(4) 0.3430(3) 0.0656(2) 0.0751(19) Uani 1 1 d . . .
O67 O 0.2446(5) 0.4040(3) 0.1068(2) 0.0771(19) Uani 1 1 d . . .
O68 O 0.1374(4) 0.3002(3) 0.0832(2) 0.0701(18) Uani 1 1 d . . .
O69 O 0.2176(4) 0.3878(3) 0.2019(2) 0.0714(18) Uani 1 1 d . . .
O70 O 0.1162(4) 0.2871(3) 0.16223(19) 0.0661(17) Uani 1 1 d . . .
O71 O 0.1373(4) 0.2337(3) 0.22302(18) 0.0629(16) Uani 1 1 d . . .
O72 O 0.2805(4) 0.3144(3) 0.23575(19) 0.0667(17) Uani 1 1 d . . .
O73 O 0.2061(4) 0.0405(3) 0.1589(2) 0.0742(19) Uani 1 1 d . . .
O74 O 0.2397(4) 0.0646(3) 0.0176(2) 0.077(2) Uani 1 1 d . . .
O75 O 0.1364(4) 0.1458(3) 0.0210(2) 0.0739(19) Uani 1 1 d . . .
O76 O 0.0128(4) 0.2166(3) 0.0190(2) 0.0767(19) Uani 1 1 d . . .
O77 O -0.0263(4) 0.1896(3) 0.1591(2) 0.0711(18) Uani 1 1 d . . .
O78 O 0.0985(4) 0.1226(3) 0.1632(2) 0.0671(17) Uani 1 1 d . . .
O79 O 0.5650(4) 0.3075(3) 0.2657(2) 0.0770(19) Uani 1 1 d . . .
O80 O 0.5775(4) 0.3156(3) 0.1799(2) 0.0769(19) Uani 1 1 d . . .
O81 O 0.6079(4) 0.3338(3) 0.0951(2) 0.085(2) Uani 1 1 d . . .
O82 O 0.4217(5) 0.4609(3) 0.0988(2) 0.088(2) Uani 1 1 d . . .
O83 O 0.3839(4) 0.4420(3) 0.1811(2) 0.0775(19) Uani 1 1 d . . .
O84 O 0.3746(5) 0.4322(3) 0.2685(2) 0.0771(19) Uani 1 1 d . . .
O85 O 0.4435(4) 0.1739(3) 0.2832(2) 0.080(2) Uani 1 1 d . . .
O86 O 0.4214(5) 0.0887(3) 0.2226(2) 0.088(2) Uani 1 1 d . . .
O87 O 0.4693(7) 0.1208(6) 0.0255(3) 0.160(5) Uani 1 1 d . . .
O88 O 0.5121(7) 0.2106(7) 0.0101(3) 0.187(7) Uani 1 1 d . . .
O89 O 0.2512(6) 0.3971(4) 0.0100(3) 0.105(3) Uani 1 1 d . . .
O90 O 0.1024(6) 0.3698(4) 0.0266(3) 0.115(3) Uani 1 1 d . . .
O91 O 0.0506(7) 0.3305(4) 0.2332(4) 0.150(4) Uani 1 1 d . . .
O92 O 0.1741(7) 0.3502(5) 0.2842(3) 0.139(4) Uani 1 1 d . . .
O93 O 0.2647(5) 0.2357(3) 0.2932(2) 0.0771(19) Uani 1 1 d . . .
O94 O 0.5011(5) 0.1122(3) 0.1335(2) 0.087(2) Uani 1 1 d . . .
O95 O 0.3494(5) 0.2860(3) -0.0176(2) 0.092(2) Uani 1 1 d . . .
O96 O 0.0832(4) 0.3910(3) 0.1360(2) 0.080(2) Uani 1 1 d . . .
Ti18 Ti 0.29966(11) 0.25616(7) 0.13627(5) 0.0559(4) Uani 1 1 d . . .
Ti19 Ti 0.48940(12) 0.28747(8) 0.21664(6) 0.0666(5) Uani 1 1 d . . .
Ti20 Ti 0.34296(12) 0.38453(8) 0.21753(6) 0.0679(5) Uani 1 1 d . . .
Ti21 Ti 0.36919(13) 0.39972(9) 0.11892(6) 0.0753(5) Uani 1 1 d . . .
Ti22 Ti 0.51723(12) 0.30216(9) 0.11739(6) 0.0734(5) Uani 1 1 d . . .
Ti23 Ti 0.22142(11) 0.11555(8) 0.15923(6) 0.0658(5) Uani 1 1 d . . .
Ti24 Ti 0.08834(11) 0.20348(8) 0.15831(6) 0.0637(5) Uani 1 1 d . . .
Ti25 Ti 0.11675(12) 0.22286(8) 0.05046(6) 0.0677(5) Uani 1 1 d . . .
Ti26 Ti 0.24997(12) 0.13423(8) 0.04904(5) 0.0673(5) Uani 1 1 d . . .
Ti27 Ti 0.26214(12) 0.23225(8) 0.23799(5) 0.0656(5) Uani 1 1 d . . .
Ti28 Ti 0.15909(12) 0.31995(9) 0.22368(6) 0.0703(5) Uani 1 1 d . . .
Ti29 Ti 0.16887(12) 0.35623(8) 0.13941(6) 0.0695(5) Uani 1 1 d . . .
Ti30 Ti 0.20622(13) 0.34935(9) 0.04923(6) 0.0789(6) Uani 1 1 d . . .
Ti31 Ti 0.31726(13) 0.26671(9) 0.02957(6) 0.0748(5) Uani 1 1 d . . .
Ti32 Ti 0.44009(13) 0.19250(9) 0.04829(6) 0.0758(6) Uani 1 1 d . . .
Ti33 Ti 0.44921(12) 0.16939(8) 0.13732(5) 0.0674(5) Uani 1 1 d . . .
Ti34 Ti 0.39290(12) 0.16317(8) 0.22356(6) 0.0705(5) Uani 1 1 d . . .
C145 C 0.4472(17) 0.4608(11) 0.5596(8) 0.202(9) Uiso 1 1 d . . .
C146 C 0.3689(17) 0.4478(10) 0.5724(7) 0.199(9) Uiso 1 1 d . . .
C147 C 0.3161(16) 0.4889(12) 0.5741(8) 0.212(9) Uiso 1 1 d . . .
C148 C 0.3530(18) 0.5489(12) 0.5653(8) 0.220(10) Uiso 1 1 d . . .
C149 C 0.4368(16) 0.5559(10) 0.5499(7) 0.189(8) Uiso 1 1 d . . .
C150 C 0.4813(17) 0.5138(13) 0.5452(8) 0.225(10) Uiso 1 1 d . . .
C151 C 0.2505(19) 0.5493(12) 0.0780(9) 0.220(10) Uiso 1 1 d . . .
C152 C 0.312(2) 0.6035(18) 0.1049(11) 0.291(15) Uiso 1 1 d . . .
C153 C 0.3092(19) 0.6611(13) 0.0981(9) 0.223(11) Uiso 1 1 d . . .
C154 C 0.257(2) 0.6676(13) 0.0704(10) 0.226(11) Uiso 1 1 d . . .
C155 C 0.1954(19) 0.6217(15) 0.0431(9) 0.232(11) Uiso 1 1 d . . .
C156 C 0.1925(15) 0.5629(11) 0.0458(8) 0.192(8) Uiso 1 1 d . . .
C157 C 0.9269(14) 0.1485(12) 0.2953(9) 0.344(18) Uiso 1 1 d G . .
C158 C 0.862(3) 0.1211(10) 0.3155(7) 0.362(19) Uiso 1 1 d G . .
C159 C 0.775(2) 0.1241(11) 0.3044(10) 0.321(16) Uiso 1 1 d G . .
C160 C 0.7543(12) 0.1546(16) 0.2731(12) 0.52(3) Uiso 1 1 d G . .
C161 C 0.820(2) 0.1820(14) 0.2529(8) 1.04(10) Uiso 1 1 d G . .
C162 C 0.9058(17) 0.1789(10) 0.2639(8) 0.244(11) Uiso 1 1 d G . .
C163 C 0.325(3) 0.0696(19) 0.8615(9) 0.52(3) Uiso 1 1 d G . .
C164 C 0.3700(16) 0.1253(17) 0.8571(12) 0.37(2) Uiso 1 1 d G . .
C165 C 0.347(2) 0.1447(10) 0.8199(16) 0.37(2) Uiso 1 1 d G . .
C166 C 0.278(3) 0.108(2) 0.7871(11) 0.86(8) Uiso 1 1 d G . .
C167 C 0.233(2) 0.0528(18) 0.7916(11) 0.78(7) Uiso 1 1 d G . .
C168 C 0.257(2) 0.0334(9) 0.8288(14) 0.308(15) Uiso 1 1 d G . .

loop_
_atom_site_aniso_label
_atom_site_aniso_U_11
_atom_site_aniso_U_22
_atom_site_aniso_U_33
_atom_site_aniso_U_23
_atom_site_aniso_U_13
_atom_site_aniso_U_12
C1 0.27(3) 0.074(12) 0.23(3) 0.033(13) 0.18(2) 0.065(15)
C2 0.27(3) 0.151(18) 0.33(3) 0.058(19) 0.25(3) 0.028(17)
C3 0.41(6) 0.12(2) 0.46(6) 0.09(3) 0.35(5) 0.08(2)
C4 0.37(5) 0.21(3) 0.26(3) 0.10(2) 0.25(3) 0.16(3)
C5 0.33(3) 0.139(15) 0.199(19) 0.094(14) 0.21(2) 0.141(18)
C6 0.24(2) 0.124(16) 0.170(19) 0.085(14) 0.139(19) 0.112(17)
C7 0.19(2) 0.122(16) 0.22(2) 0.051(16) -0.13(2) 0.006(15)
C8 0.151(16) 0.194(19) 0.127(14) 0.019(13) -0.029(12) 0.052(14)
C9 0.158(19) 0.27(3) 0.20(2) -0.022(19) -0.012(17) 0.118(19)
C10 0.17(2) 0.28(3) 0.148(18) -0.031(18) -0.050(16) 0.079(19)
C11 0.110(15) 0.34(3) 0.19(2) -0.03(2) -0.049(16) 0.043(19)
C12 0.19(2) 0.17(2) 0.18(2) -0.116(17) -0.054(18) 0.044(18)
C13 0.21(2) 0.102(12) 0.084(11) 0.014(9) 0.048(12) -0.015(13)
C14 0.165(16) 0.125(13) 0.119(13) 0.030(10) 0.071(12) -0.008(11)
C15 0.20(2) 0.154(18) 0.155(18) 0.057(14) 0.070(16) 0.017(15)
C16 0.17(2) 0.151(18) 0.149(17) 0.050(14) 0.038(15) 0.005(15)
C17 0.179(18) 0.161(16) 0.114(13) 0.056(11) 0.069(12) -0.003(13)
C18 0.197(19) 0.115(13) 0.132(15) 0.065(11) 0.065(13) 0.052(13)
C19 0.119(12) 0.115(12) 0.104(11) 0.021(9) 0.000(9) 0.059(10)
C20 0.150(14) 0.141(13) 0.085(9) 0.010(9) -0.012(9) 0.082(11)
C21 0.162(18) 0.161(17) 0.111(13) 0.017(12) -0.001(12) 0.079(15)
C22 0.104(12) 0.173(17) 0.128(13) 0.008(12) -0.009(10) 0.086(12)
C23 0.084(9) 0.161(13) 0.100(10) -0.013(9) -0.012(8) 0.056(10)
C24 0.121(12) 0.100(10) 0.086(9) 0.005(8) 0.002(8) 0.057(9)
C25 0.18(3) 1.08(12) 0.16(2) 0.01(4) 0.006(19) -0.30(5)
C26 0.093(13) 0.20(2) 0.27(3) 0.09(2) 0.031(16) -0.020(13)
C27 0.44(4) 0.21(2) 0.38(4) 0.21(3) 0.32(4) 0.14(3)
C28 0.174(14) 0.074(9) 0.129(12) 0.022(8) 0.053(11) 0.043(9)
C29 0.111(10) 0.058(7) 0.121(11) 0.038(7) 0.017(8) 0.025(7)
C30 0.32(2) 0.137(13) 0.087(10) 0.082(10) 0.076(13) 0.118(15)
C31 0.135(13) 0.135(13) 0.135(13) 0.011(10) 0.010(10) 0.070(11)
C32 0.104(12) 0.158(15) 0.156(15) 0.005(12) 0.032(10) 0.053(11)
C33 0.47(5) 0.47(5) 0.120(19) 0.07(2) 0.05(2) 0.29(4)
C34 0.24(3) 0.16(2) 0.53(6) 0.06(3) 0.20(4) 0.09(2)
C35 0.119(17) 0.29(3) 0.21(3) 0.10(2) 0.006(16) -0.029(18)
C36 0.64(6) 0.24(3) 0.111(16) -0.020(16) 0.19(3) -0.19(3)
C37 0.088(9) 0.093(9) 0.103(10) 0.026(7) -0.009(7) 0.012(7)
C38 0.166(14) 0.181(15) 0.066(8) 0.003(9) -0.021(8) 0.096(12)
C39 0.125(12) 0.079(10) 0.208(18) 0.036(10) 0.016(12) 0.000(9)
C40 0.151(13) 0.076(9) 0.113(11) 0.003(8) 0.007(9) 0.031(9)
C41 0.131(10) 0.060(7) 0.063(7) -0.004(6) 0.005(7) 0.018(7)
C42 0.147(12) 0.143(12) 0.062(8) 0.017(8) -0.005(7) 0.067(10)
C43 0.140(16) 0.46(4) 0.087(12) 0.037(18) -0.025(11) 0.01(2)
C44 0.23(2) 0.164(16) 0.067(10) -0.022(10) -0.017(12) 0.076(15)
C45 0.31(3) 0.28(3) 0.18(2) 0.03(2) 0.10(2) 0.18(3)
C46 0.082(10) 0.084(10) 0.28(2) -0.004(12) 0.008(12) 0.006(8)
C47 0.123(12) 0.071(9) 0.132(12) -0.008(8) 0.017(10) 0.002(9)
C48 0.131(12) 0.073(8) 0.130(12) 0.009(8) -0.014(9) 0.030(8)
C49 0.53(5) 0.122(16) 0.26(3) 0.128(17) -0.29(3) -0.13(2)
C50 0.30(3) 0.21(2) 0.21(2) 0.13(2) -0.09(2) 0.00(2)
C51 0.33(3) 0.118(15) 0.19(2) 0.044(14) -0.039(19) 0.085(18)
C52 0.43(6) 1.10(13) 0.087(18) 0.14(4) -0.02(2) -0.43(7)
C53 0.27(3) 0.56(6) 0.125(19) 0.20(3) 0.09(2) 0.16(4)
C54 0.26(3) 0.30(3) 0.36(4) 0.18(3) 0.20(3) 0.14(3)
C55 0.129(13) 0.093(10) 0.133(12) 0.012(9) 0.024(10) 0.052(10)
C56 0.21(2) 0.092(13) 0.31(3) -0.084(15) 0.025(19) 0.030(13)
C57 0.119(15) 0.24(2) 0.23(2) -0.077(18) 0.044(14) 0.052(15)
C58 0.175(19) 0.195(19) 0.154(15) 0.118(15) 0.041(13) 0.094(16)
C59 0.28(3) 0.32(4) 0.42(5) 0.30(4) -0.10(3) -0.04(3)
C60 0.124(15) 0.29(3) 0.174(18) 0.036(17) -0.001(13) 0.105(17)
C61 0.148(19) 0.25(3) 0.33(4) -0.07(2) 0.10(2) -0.018(18)
C62 0.131(18) 0.25(3) 0.22(3) -0.06(2) 0.046(17) -0.011(18)
C63 0.20(2) 0.40(4) 0.36(4) -0.27(3) 0.17(3) -0.16(3)
C64 0.42(4) 0.21(2) 0.086(13) 0.068(14) 0.06(2) 0.16(3)
C65 0.36(3) 0.177(19) 0.091(13) 0.047(12) 0.063(17) 0.03(2)
C66 0.32(4) 0.83(9) 0.099(16) 0.08(3) 0.001(19) 0.39(5)
C67 0.169(19) 0.25(2) 0.24(2) 0.10(2) 0.118(18) 0.081(18)
C68 0.097(13) 0.175(19) 0.29(3) -0.084(18) 0.036(16) 0.026(13)
C69 0.112(14) 0.173(18) 0.30(3) -0.057(19) -0.042(16) 0.001(13)
C70 0.37(4) 0.62(7) 0.083(15) 0.02(3) 0.03(2) 0.17(4)
C71 0.57(6) 0.30(3) 0.078(13) 0.094(19) 0.06(2) 0.26(4)
C72 1.42(16) 0.20(3) 0.13(2) 0.11(2) -0.14(5) 0.08(5)
O1 0.082(5) 0.057(4) 0.056(4) 0.016(3) 0.006(3) 0.009(3)
O2 0.072(4) 0.062(4) 0.044(3) 0.011(3) 0.005(3) 0.011(3)
O3 0.084(5) 0.068(4) 0.056(4) 0.012(3) 0.006(3) 0.013(4)
O4 0.067(4) 0.059(4) 0.057(4) 0.018(3) 0.006(3) 0.010(3)
O5 0.106(6) 0.071(5) 0.064(4) 0.003(4) 0.004(4) 0.018(4)
O6 0.104(6) 0.066(4) 0.090(5) 0.023(4) 0.016(4) 0.027(4)
O7 0.085(5) 0.061(4) 0.056(4) 0.016(3) 0.009(3) 0.015(3)
O8 0.078(4) 0.066(4) 0.052(4) 0.018(3) 0.012(3) 0.015(3)
O9 0.084(5) 0.067(4) 0.066(4) 0.008(3) 0.014(4) 0.018(4)
O10 0.098(5) 0.077(5) 0.065(4) 0.006(4) 0.015(4) 0.025(4)
O11 0.108(5) 0.064(4) 0.048(4) 0.018(3) 0.021(4) 0.019(4)
O12 0.088(5) 0.074(5) 0.057(4) 0.013(3) 0.006(3) 0.011(4)
O13 0.089(5) 0.086(5) 0.061(4) 0.020(4) 0.004(4) 0.030(4)
O14 0.090(5) 0.079(5) 0.058(4) 0.012(3) 0.007(4) 0.016(4)
O15 0.086(5) 0.083(5) 0.060(4) 0.018(4) 0.003(4) 0.018(4)
O16 0.089(5) 0.074(5) 0.069(5) 0.009(4) 0.002(4) 0.001(4)
O17 0.107(6) 0.069(5) 0.072(5) 0.021(4) 0.013(4) -0.001(4)
O18 0.085(5) 0.071(4) 0.061(4) 0.020(3) 0.015(4) 0.010(4)
O19 0.104(6) 0.080(5) 0.061(4) 0.027(4) 0.015(4) 0.012(4)
O20 0.102(6) 0.068(4) 0.074(5) 0.023(4) 0.012(4) 0.020(4)
O21 0.100(5) 0.069(4) 0.061(4) 0.013(3) 0.001(4) 0.022(4)
O22 0.093(5) 0.074(4) 0.064(4) 0.024(4) 0.003(4) 0.026(4)
O23 0.088(5) 0.076(5) 0.070(5) 0.012(4) 0.000(4) 0.030(4)
O24 0.068(4) 0.075(4) 0.065(4) 0.014(3) -0.005(3) 0.010(4)
O25 0.196(11) 0.096(7) 0.217(12) 0.046(7) 0.150(10) 0.042(7)
O26 0.176(10) 0.207(11) 0.106(7) 0.088(8) 0.078(7) 0.116(9)
O27 0.153(10) 0.141(9) 0.120(8) 0.033(7) -0.016(7) 0.029(7)
O28 0.103(8) 0.098(7) 0.270(15) 0.049(9) -0.034(9) 0.007(6)
O29 0.165(9) 0.123(8) 0.110(7) 0.025(6) 0.050(7) -0.006(7)
O30 0.200(11) 0.147(9) 0.075(6) 0.039(6) 0.040(7) -0.027(8)
O31 0.114(7) 0.112(7) 0.088(6) 0.015(5) -0.013(5) 0.045(5)
O32 0.093(6) 0.107(6) 0.086(5) 0.010(5) 0.000(4) 0.039(5)
O33 0.081(5) 0.066(4) 0.068(4) 0.021(3) 0.020(3) 0.020(4)
O34 0.077(5) 0.083(5) 0.080(5) 0.024(4) 0.007(4) 0.031(4)
O35 0.084(5) 0.063(4) 0.061(4) 0.013(3) 0.010(3) 0.011(4)
O36 0.093(5) 0.077(5) 0.075(5) 0.023(4) 0.033(4) 0.021(4)
O37 0.076(5) 0.080(5) 0.070(5) 0.006(4) -0.008(4) 0.011(4)
O38 0.103(6) 0.066(4) 0.078(5) 0.019(4) 0.035(4) 0.014(4)
O39 0.124(7) 0.079(5) 0.066(5) 0.008(4) 0.014(4) 0.016(5)
O40 0.111(6) 0.075(5) 0.082(5) 0.013(4) 0.020(4) 0.039(4)
O41 0.117(6) 0.080(5) 0.087(5) 0.019(4) 0.012(5) 0.039(5)
O42 0.112(6) 0.081(5) 0.074(5) 0.005(4) -0.011(4) 0.010(4)
O43 0.107(6) 0.066(5) 0.072(5) 0.010(4) 0.004(4) 0.003(4)
O44 0.158(8) 0.068(5) 0.088(6) 0.024(4) 0.008(5) -0.002(5)
O45 0.132(7) 0.102(6) 0.056(4) 0.026(4) 0.009(4) 0.027(5)
O46 0.079(6) 0.100(6) 0.113(7) 0.000(5) 0.020(5) 0.016(5)
O47 0.157(8) 0.091(6) 0.068(5) 0.034(4) 0.003(5) 0.039(5)
O48 0.079(6) 0.085(5) 0.105(6) 0.019(4) 0.016(5) -0.003(4)
Ti1 0.0743(12) 0.0575(11) 0.0487(10) 0.0132(8) 0.0049(8) 0.0103(9)
Ti2 0.1201(18) 0.0626(12) 0.0681(13) 0.0198(10) 0.0112(12) 0.0063(12)
Ti3 0.0998(16) 0.0661(12) 0.0606(12) 0.0082(9) -0.0032(10) 0.0134(11)
Ti4 0.1126(17) 0.0656(12) 0.0615(12) 0.0073(10) 0.0144(11) 0.0211(12)
Ti5 0.0972(15) 0.0717(13) 0.0721(13) 0.0140(10) 0.0017(11) 0.0282(11)
Ti6 0.0848(13) 0.0688(12) 0.0550(11) 0.0187(9) 0.0153(9) 0.0116(10)
Ti7 0.0787(13) 0.0717(12) 0.0654(12) 0.0226(10) 0.0100(10) 0.0194(10)
Ti8 0.0852(13) 0.0641(12) 0.0611(11) 0.0181(9) 0.0186(10) 0.0138(10)
Ti9 0.0771(13) 0.0668(12) 0.0595(11) 0.0070(9) 0.0010(9) 0.0141(10)
Ti10 0.0857(15) 0.0919(15) 0.0688(13) 0.0185(11) -0.0012(11) 0.0231(12)
Ti11 0.0983(15) 0.0836(14) 0.0496(11) 0.0175(10) 0.0060(10) 0.0150(12)
Ti12 0.1028(16) 0.0775(13) 0.0629(12) 0.0159(10) 0.0233(11) 0.0181(12)
Ti13 0.0803(14) 0.0789(13) 0.0706(13) 0.0126(10) 0.0119(10) 0.0222(11)
Ti14 0.0939(15) 0.0801(14) 0.0727(13) 0.0138(11) -0.0056(11) 0.0264(12)
Ti15 0.1066(16) 0.0768(13) 0.0566(11) 0.0235(10) 0.0068(10) 0.0235(12)
Ti16 0.1096(17) 0.0793(14) 0.0706(13) 0.0304(11) 0.0197(12) 0.0106(12)
Ti17 0.0829(14) 0.0755(13) 0.0683(12) 0.0194(10) 0.0094(10) 0.0038(11)
C73 0.063(7) 0.084(8) 0.075(7) 0.030(7) 0.001(6) 0.018(6)
C74 0.073(8) 0.129(11) 0.090(9) 0.059(8) 0.002(6) 0.026(7)
C75 0.106(11) 0.149(14) 0.139(14) 0.094(12) 0.000(10) 0.036(10)
C76 0.165(15) 0.113(12) 0.130(14) 0.044(11) -0.011(12) 0.048(11)
C77 0.107(10) 0.108(10) 0.138(13) 0.041(9) -0.017(9) 0.044(8)
C78 0.078(8) 0.090(9) 0.098(9) 0.033(8) -0.012(7) 0.029(7)
C79 0.134(14) 0.24(2) 0.076(10) -0.032(13) 0.032(10) 0.067(15)
C80 0.18(2) 0.47(5) 0.16(2) -0.05(3) 0.005(17) 0.17(3)
C81 0.165(19) 0.63(6) 0.087(13) -0.02(2) 0.048(13) 0.21(3)
C82 0.24(3) 0.30(4) 0.24(3) 0.09(3) 0.00(2) 0.10(3)
C83 0.165(18) 0.36(4) 0.096(13) -0.009(17) 0.063(12) 0.10(2)
C84 0.166(19) 0.23(2) 0.139(17) 0.005(17) 0.079(15) 0.035(18)
C85 0.156(14) 0.109(11) 0.080(9) 0.039(8) 0.013(9) 0.064(10)
C86 0.190(16) 0.132(12) 0.089(10) 0.060(9) 0.034(10) 0.070(11)
C87 0.24(2) 0.141(15) 0.108(13) 0.044(11) -0.026(15) 0.087(17)
C88 0.150(17) 0.142(17) 0.22(2) 0.050(15) 0.018(17) 0.049(15)
C89 0.189(17) 0.146(14) 0.158(15) 0.097(13) -0.017(13) 0.070(13)
C90 0.132(13) 0.118(11) 0.101(11) 0.059(9) 0.029(9) 0.038(10)
C91 0.081(10) 0.135(12) 0.130(13) 0.011(10) 0.022(10) 0.047(9)
C92 0.096(11) 0.160(14) 0.125(13) 0.045(11) 0.036(9) 0.056(10)
C93 0.20(2) 0.158(17) 0.145(17) 0.023(13) 0.033(15) 0.067(15)
C94 0.141(17) 0.19(2) 0.18(2) 0.065(16) 0.021(16) 0.015(15)
C95 0.119(13) 0.145(14) 0.137(14) -0.002(11) 0.073(11) 0.031(10)
C96 0.131(15) 0.160(16) 0.138(16) 0.025(12) 0.042(13) 0.074(13)
C97 0.068(8) 0.110(11) 0.157(14) 0.025(10) 0.002(8) 0.032(8)
C98 0.128(14) 0.127(14) 0.25(2) -0.002(15) -0.070(14) 0.026(11)
C99 0.140(13) 0.118(12) 0.150(14) 0.030(10) 0.001(10) 0.076(10)
C100 0.057(7) 0.087(8) 0.099(9) 0.034(7) 0.006(6) 0.010(6)
C101 0.105(10) 0.099(9) 0.093(9) 0.003(8) 0.007(7) -0.008(8)
C102 0.147(13) 0.173(14) 0.086(9) 0.072(10) 0.042(9) 0.046(11)
C103 0.144(14) 0.068(9) 0.22(2) 0.032(11) -0.017(13) 0.045(9)
C104 0.67(8) 0.37(5) 1.00(12) 0.48(7) 0.65(8) 0.43(5)
C105 0.96(11) 0.43(5) 0.43(5) 0.24(4) 0.51(6) 0.56(7)
C106 0.125(15) 0.159(17) 0.36(3) 0.099(19) -0.075(18) 0.026(13)
C107 0.105(10) 0.136(12) 0.089(9) 0.038(8) -0.032(8) 0.039(9)
C108 0.25(2) 0.163(15) 0.128(14) 0.061(12) 0.025(13) 0.126(15)
C109 0.173(16) 0.143(14) 0.100(11) 0.026(10) -0.034(11) -0.054(12)
C110 0.082(9) 0.161(13) 0.058(7) -0.018(8) -0.012(6) 0.024(9)
C111 0.235(18) 0.097(10) 0.049(7) 0.017(7) -0.005(9) 0.011(10)
C112 0.25(2) 0.103(14) 0.21(2) -0.016(15) 0.064(19) 0.033(15)
C113 0.28(3) 0.35(4) 0.120(17) -0.065(19) 0.087(18) 0.05(2)
C114 0.39(5) 0.15(2) 0.41(5) 0.04(3) 0.06(4) 0.14(3)
C115 0.36(4) 0.47(5) 0.095(14) 0.14(2) -0.083(19) -0.29(4)
C116 0.39(5) 0.081(13) 0.46(5) 0.06(2) -0.32(4) 0.01(2)
C117 0.33(3) 0.19(2) 0.21(2) 0.059(17) -0.20(2) -0.07(2)
C118 0.108(12) 0.25(2) 0.121(13) -0.008(13) 0.015(9) 0.098(13)
C119 0.093(11) 0.148(14) 0.101(11) 0.014(10) -0.011(8) -0.020(10)
C120 0.186(19) 0.177(19) 0.144(16) -0.036(14) 0.008(13) -0.067(15)
C121 0.103(11) 0.190(18) 0.152(15) 0.088(14) 0.073(11) 0.051(12)
C122 0.37(4) 0.20(2) 0.32(3) 0.14(2) 0.25(3) 0.14(3)
C123 0.145(14) 0.33(3) 0.117(13) 0.023(15) 0.032(11) 0.160(17)
C124 0.57(5) 0.40(4) 0.078(13) -0.041(18) -0.05(2) 0.38(4)
C125 0.170(14) 0.130(12) 0.059(8) 0.005(8) 0.009(8) 0.088(11)
C126 0.171(15) 0.167(15) 0.093(10) -0.002(10) 0.044(10) 0.060(12)
C127 0.117(12) 0.097(10) 0.135(13) -0.002(9) 0.017(10) -0.011(9)
C128 0.125(12) 0.071(9) 0.128(12) 0.007(8) 0.040(10) 0.021(8)
C129 0.196(17) 0.106(11) 0.189(17) 0.034(11) 0.093(14) 0.081(12)
C130 0.26(3) 0.22(2) 0.19(2) -0.028(18) 0.12(2) -0.11(2)
C131 0.30(3) 0.150(17) 0.21(2) -0.088(16) 0.20(2) -0.113(18)
C132 0.20(2) 0.26(3) 0.16(2) 0.095(19) 0.034(16) 0.03(2)
C133 0.33(3) 0.25(3) 0.25(2) 0.18(2) 0.19(2) 0.20(2)
C134 0.24(2) 0.22(2) 0.29(3) 0.17(2) 0.20(2) 0.126(19)
C135 0.32(3) 0.60(6) 0.30(3) 0.35(4) 0.24(3) 0.33(4)
C136 0.49(5) 0.29(3) 0.30(3) 0.19(3) 0.28(3) 0.32(3)
C137 0.125(15) 0.21(2) 0.23(2) 0.024(18) 0.037(15) 0.124(16)
C138 0.17(2) 0.23(3) 0.54(6) 0.15(3) 0.08(3) 0.14(2)
C139 0.35(4) 0.36(4) 0.14(2) 0.08(2) 0.07(2) 0.09(3)
C140 0.121(17) 0.71(7) 0.17(2) 0.27(3) 0.079(16) 0.06(3)
C141 0.25(3) 0.56(5) 0.122(17) 0.17(3) 0.066(18) 0.20(3)
C142 0.17(2) 0.19(2) 0.64(6) 0.14(3) 0.21(3) 0.114(18)
C143 0.124(14) 0.30(3) 0.27(3) 0.17(2) 0.091(16) 0.148(17)
C144 0.63(8) 1.05(12) 0.56(7) 0.64(8) 0.48(6) 0.75(9)
O49 0.053(4) 0.076(4) 0.052(4) 0.014(3) 0.006(3) 0.028(3)
O50 0.055(4) 0.076(4) 0.053(4) 0.017(3) 0.006(3) 0.022(3)
O51 0.056(4) 0.065(4) 0.050(4) 0.006(3) 0.008(3) 0.025(3)
O52 0.063(4) 0.080(4) 0.053(4) 0.012(3) 0.014(3) 0.036(3)
O53 0.072(4) 0.069(4) 0.056(4) 0.000(3) 0.004(3) 0.020(3)
O54 0.066(4) 0.071(4) 0.070(4) 0.012(3) 0.015(3) 0.019(3)
O55 0.064(4) 0.060(4) 0.058(4) 0.004(3) 0.000(3) 0.018(3)
O56 0.050(4) 0.084(5) 0.065(4) 0.023(3) 0.004(3) 0.025(3)
O57 0.072(4) 0.071(4) 0.055(4) 0.017(3) 0.001(3) 0.032(3)
O58 0.063(4) 0.078(4) 0.047(4) 0.006(3) 0.001(3) 0.029(3)
O59 0.056(4) 0.077(4) 0.066(4) 0.010(3) 0.002(3) 0.027(3)
O60 0.062(4) 0.073(4) 0.063(4) 0.008(3) 0.002(3) 0.032(3)
O61 0.054(4) 0.099(5) 0.066(4) -0.005(4) 0.010(3) 0.029(4)
O62 0.066(4) 0.090(5) 0.056(4) -0.001(3) 0.002(3) 0.036(4)
O63 0.079(5) 0.090(5) 0.047(4) -0.002(3) 0.002(3) 0.034(4)
O64 0.067(4) 0.095(5) 0.056(4) 0.012(4) 0.014(3) 0.020(4)
O65 0.083(5) 0.096(5) 0.053(4) 0.021(4) 0.009(3) 0.039(4)
O66 0.079(5) 0.090(5) 0.063(4) 0.020(4) 0.015(3) 0.032(4)
O67 0.099(5) 0.074(5) 0.075(5) 0.030(4) 0.023(4) 0.041(4)
O68 0.069(4) 0.083(5) 0.066(4) 0.019(4) 0.011(3) 0.035(4)
O69 0.078(5) 0.077(5) 0.068(4) 0.012(3) 0.017(3) 0.040(4)
O70 0.062(4) 0.088(5) 0.056(4) 0.019(3) 0.011(3) 0.034(4)
O71 0.067(4) 0.074(4) 0.057(4) 0.021(3) 0.016(3) 0.031(3)
O72 0.065(4) 0.085(5) 0.056(4) 0.014(3) 0.010(3) 0.033(4)
O73 0.078(5) 0.070(4) 0.079(5) 0.020(4) 0.000(4) 0.036(4)
O74 0.082(5) 0.077(5) 0.065(4) -0.010(4) 0.000(4) 0.037(4)
O75 0.067(4) 0.091(5) 0.055(4) 0.001(3) -0.005(3) 0.026(4)
O76 0.080(5) 0.089(5) 0.066(4) 0.018(4) -0.005(4) 0.043(4)
O77 0.057(4) 0.087(5) 0.077(5) 0.021(4) 0.014(3) 0.033(4)
O78 0.061(4) 0.073(4) 0.069(4) 0.016(3) 0.002(3) 0.025(4)
O79 0.078(5) 0.091(5) 0.054(4) 0.007(4) -0.006(3) 0.026(4)
O80 0.063(4) 0.095(5) 0.068(4) 0.003(4) 0.010(3) 0.023(4)
O81 0.064(4) 0.108(6) 0.078(5) 0.012(4) 0.022(4) 0.016(4)
O82 0.110(6) 0.073(5) 0.087(5) 0.026(4) 0.037(5) 0.020(4)
O83 0.085(5) 0.068(5) 0.078(5) 0.016(4) 0.019(4) 0.018(4)
O84 0.092(5) 0.081(5) 0.056(4) -0.003(3) 0.013(4) 0.031(4)
O85 0.082(5) 0.096(5) 0.067(4) 0.022(4) 0.003(4) 0.037(4)
O86 0.089(5) 0.089(5) 0.085(5) 0.024(4) -0.016(4) 0.036(4)
O87 0.114(8) 0.234(13) 0.116(8) -0.042(8) 0.001(6) 0.086(8)
O88 0.104(7) 0.39(2) 0.073(6) 0.015(9) 0.040(6) 0.091(10)
O89 0.122(7) 0.116(7) 0.091(6) 0.039(5) 0.019(5) 0.046(6)
O90 0.117(7) 0.130(7) 0.118(7) 0.060(6) 0.009(5) 0.058(6)
O91 0.179(10) 0.127(8) 0.204(11) 0.054(8) 0.124(10) 0.093(8)
O92 0.143(9) 0.153(9) 0.123(8) 0.006(7) 0.060(7) 0.043(7)
O93 0.094(5) 0.097(5) 0.051(4) 0.016(4) 0.017(4) 0.043(4)
O94 0.074(5) 0.100(6) 0.086(5) 0.000(4) -0.001(4) 0.049(4)
O95 0.103(6) 0.120(6) 0.060(5) 0.021(4) 0.023(4) 0.038(5)
O96 0.082(5) 0.092(5) 0.088(5) 0.031(4) 0.022(4) 0.056(4)
Ti18 0.0553(10) 0.0675(11) 0.0465(9) 0.0082(8) 0.0057(7) 0.0251(8)
Ti19 0.0610(11) 0.0795(13) 0.0553(11) 0.0081(9) 0.0018(8) 0.0222(10)
Ti20 0.0762(13) 0.0703(12) 0.0573(11) 0.0048(9) 0.0119(9) 0.0274(10)
Ti21 0.0875(14) 0.0753(13) 0.0643(12) 0.0174(10) 0.0171(10) 0.0224(11)
Ti22 0.0621(12) 0.0937(14) 0.0595(11) 0.0041(10) 0.0120(9) 0.0209(10)
Ti23 0.0605(11) 0.0670(12) 0.0708(12) 0.0156(9) 0.0001(9) 0.0264(9)
Ti24 0.0579(11) 0.0773(12) 0.0614(11) 0.0148(9) 0.0106(8) 0.0293(9)
Ti25 0.0655(12) 0.0831(13) 0.0583(11) 0.0162(9) 0.0008(9) 0.0334(10)
Ti26 0.0662(12) 0.0820(13) 0.0518(10) -0.0010(9) 0.0022(8) 0.0330(10)
Ti27 0.0710(12) 0.0801(13) 0.0540(10) 0.0178(9) 0.0116(9) 0.0344(10)
Ti28 0.0724(12) 0.0902(14) 0.0579(11) 0.0105(10) 0.0151(9) 0.0423(11)
Ti29 0.0777(13) 0.0786(13) 0.0636(11) 0.0177(10) 0.0144(9) 0.0406(10)
Ti30 0.0873(14) 0.0946(15) 0.0662(12) 0.0298(11) 0.0129(10) 0.0390(12)
Ti31 0.0793(13) 0.0978(15) 0.0523(11) 0.0154(10) 0.0126(9) 0.0344(11)
Ti32 0.0718(13) 0.1011(15) 0.0534(11) 0.0013(10) 0.0151(9) 0.0310(11)
Ti33 0.0657(12) 0.0837(13) 0.0543(11) 0.0041(9) 0.0043(9) 0.0353(10)
Ti34 0.0733(12) 0.0783(13) 0.0620(11) 0.0122(9) -0.0031(9) 0.0359(10)

loop_
_atom_type_symbol
_atom_type_description
_atom_type_scat_dispersion_real
_atom_type_scat_dispersion_imag
_atom_type_scat_source
C C 0.0033 0.0016 'International Tables Vol C Tables 4.2.6.8 and 6.1.1.4'
O O 0.0106 0.0060 'International Tables Vol C Tables 4.2.6.8 and 6.1.1.4'
Ti Ti 0.2776 0.4457 'International Tables Vol C Tables 4.2.6.8 and 6.1.1.4'

loop_
_geom_angle_atom_site_label_1
_geom_angle_atom_site_label_2
_geom_angle_atom_site_label_3
_geom_angle
_geom_angle_site_symmetry_1
_geom_angle_site_symmetry_3
_geom_angle_publ_flag
C6 C1 C2 124(2) . . ?
C6 C1 O25 110(2) . . ?
C2 C1 O25 125(3) . . ?
C1 C2 C3 116(3) . . ?
C2 C3 C4 116(3) . . ?
C5 C4 C3 123(3) . . ?
C4 C5 C6 115(3) . . ?
C1 C6 O26 115.4(19) . . ?
C1 C6 C5 125(2) . . ?
O26 C6 C5 119(3) . . ?
C12 C7 C8 132(3) . . ?
C12 C7 O27 118(2) . . ?
C8 C7 O27 109(3) . . ?
C9 C8 C7 113(2) . . ?
C8 C9 C10 115(2) . . ?
C11 C10 C9 118(2) . . ?
C12 C11 C10 124(3) . . ?
C7 C12 C11 113(2) . . ?
C7 C12 O28 108(3) . . ?
C11 C12 O28 134(3) . . ?
O29 C13 C18 113.4(18) . . ?
O29 C13 C14 121(2) . . ?
C18 C13 C14 125.7(17) . . ?
C13 C14 C15 114.6(19) . . ?
C16 C15 C14 116.1(19) . . ?
C17 C16 C15 126(2) . . ?
C18 C17 C16 117(2) . . ?
C17 C18 O30 131(2) . . ?
C17 C18 C13 120.5(19) . . ?
O30 C18 C13 108.4(15) . . ?
O31 C19 C24 116.3(12) . . ?
O31 C19 C20 124.1(16) . . ?
C24 C19 C20 119.6(15) . . ?
C19 C20 C21 119.3(16) . . ?
C22 C21 C20 119.2(16) . . ?
C21 C22 C23 124.1(16) . . ?
C24 C23 C22 112.3(15) . . ?
C19 C24 O32 111.5(13) . . ?
C19 C24 C23 125.5(14) . . ?
O32 C24 C23 122.8(14) . . ?
C25 C26 O38 112(3) . . ?
C25 C26 C27 137(2) . . ?
O38 C26 C27 109(2) . . ?
C30 C29 O33 108.5(10) . . ?
C30 C29 C28 124.1(12) . . ?
O33 C29 C28 109.2(10) . . ?
O34 C32 C31 114.5(13) . . ?
O34 C32 C33 98.6(15) . . ?
C31 C32 C33 98.0(16) . . ?
C34 C35 C36 124(2) . . ?
C34 C35 O36 95(2) . . ?
C36 C35 O36 101(2) . . ?
O37 C37 C39 107.2(10) . . ?
O37 C37 C38 105.8(11) . . ?
C39 C37 C38 113.5(12) . . ?
C40 C41 O35 109.9(9) . . ?
C40 C41 C42 121.3(11) . . ?
O35 C41 C42 108.6(9) . . ?
C43 C44 O42 110.0(18) . . ?
C43 C44 C45 116(2) . . ?
O42 C44 C45 108.9(15) . . ?
C46 C47 C48 125.9(14) . . ?
C46 C47 O43 110.4(13) . . ?
C48 C47 O43 108.0(12) . . ?
C51 C49 C50 128(2) . . ?
C51 C49 O44 110(2) . . ?
C50 C49 O44 104.8(19) . . ?
C52 C53 O39 119(4) . . ?
C52 C53 C54 126(3) . . ?
O39 C53 C54 99(2) . . ?
C56 C55 C57 138.7(16) . . ?
C56 C55 O40 109.0(14) . . ?
C57 C55 O40 112.0(13) . . ?
C59 C58 O41 117(2) . . ?
C59 C58 C60 121(3) . . ?
O41 C58 C60 108.9(14) . . ?
O46 C62 C63 115(3) . . ?
O46 C62 C61 104(2) . . ?
C63 C62 C61 115(2) . . ?
O47 C64 C66 102(2) . . ?
O47 C64 C65 108.7(18) . . ?
C66 C64 C65 110(2) . . ?
O48 C68 C69 115.7(15) . . ?
O48 C68 C67 111(2) . . ?
C69 C68 C67 117(2) . . ?
C72 C71 O45 113(2) . . ?
C72 C71 C70 136(4) . . ?
O45 C71 C70 107(2) . . ?
Ti1 O1 Ti13 119.6(3) . . ?
Ti1 O1 Ti5 121.1(3) . . ?
Ti13 O1 Ti5 95.7(3) . . ?
Ti1 O1 Ti4 120.8(3) . . ?
Ti13 O1 Ti4 96.1(3) . . ?
Ti5 O1 Ti4 97.7(3) . . ?
Ti1 O2 Ti7 120.1(3) . . ?
Ti1 O2 Ti11 120.7(3) . . ?
Ti7 O2 Ti11 96.9(2) . . ?
Ti1 O2 Ti8 120.4(3) . . ?
Ti7 O2 Ti8 97.5(2) . . ?
Ti11 O2 Ti8 95.7(2) . . ?
Ti1 O3 Ti2 120.4(3) . . ?
Ti1 O3 Ti3 120.8(3) . . ?
Ti2 O3 Ti3 97.3(3) . . ?
Ti1 O3 Ti17 120.4(3) . . ?
Ti2 O3 Ti17 96.4(3) . . ?
Ti3 O3 Ti17 95.6(3) . . ?
Ti1 O4 Ti9 120.9(3) . . ?
Ti1 O4 Ti15 120.9(3) . . ?
Ti9 O4 Ti15 95.6(2) . . ?
Ti1 O4 Ti6 120.1(3) . . ?
Ti9 O4 Ti6 97.4(2) . . ?
Ti15 O4 Ti6 96.1(2) . . ?
Ti4 O5 Ti3 143.6(4) . . ?
Ti2 O6 Ti5 143.5(4) . . ?
Ti9 O7 Ti8 142.4(4) . . ?
Ti7 O8 Ti6 144.0(4) . . ?
Ti8 O9 Ti12 101.3(3) . . ?
Ti8 O9 Ti13 151.2(4) . . ?
Ti12 O9 Ti13 101.1(3) . . ?
Ti4 O10 Ti13 112.0(3) . . ?
Ti4 O10 Ti12 98.4(3) . . ?
Ti13 O10 Ti12 99.1(3) . . ?
Ti12 O11 Ti11 99.3(3) . . ?
Ti12 O11 Ti8 98.5(3) . . ?
Ti11 O11 Ti8 111.0(3) . . ?
Ti12 O12 Ti4 102.9(3) . . ?
Ti12 O12 Ti11 100.1(3) . . ?
Ti4 O12 Ti11 149.8(4) . . ?
Ti11 O13 Ti10 98.8(3) . . ?
Ti11 O13 Ti7 111.3(3) . . ?
Ti10 O13 Ti7 97.9(3) . . ?
Ti3 O14 Ti11 150.7(4) . . ?
Ti3 O14 Ti10 101.5(3) . . ?
Ti11 O14 Ti10 100.5(3) . . ?
Ti7 O15 Ti17 148.7(4) . . ?
Ti7 O15 Ti10 102.3(3) . . ?
Ti17 O15 Ti10 100.9(3) . . ?
Ti10 O16 Ti17 98.5(3) . . ?
Ti10 O16 Ti3 97.8(3) . . ?
Ti17 O16 Ti3 112.0(3) . . ?
Ti17 O17 Ti16 98.3(3) . . ?
Ti17 O17 Ti2 112.0(3) . . ?
Ti16 O17 Ti2 98.5(3) . . ?
Ti17 O18 Ti6 149.4(4) . . ?
Ti17 O18 Ti16 101.5(3) . . ?
Ti6 O18 Ti16 101.6(3) . . ?
Ti15 O19 Ti16 98.4(3) . . ?
Ti15 O19 Ti6 111.2(3) . . ?
Ti16 O19 Ti6 97.5(3) . . ?
Ti2 O20 Ti16 103.5(3) . . ?
Ti2 O20 Ti15 149.5(4) . . ?
Ti16 O20 Ti15 99.9(3) . . ?
Ti15 O21 Ti9 112.1(3) . . ?
Ti15 O21 Ti14 98.8(3) . . ?
Ti9 O21 Ti14 98.6(3) . . ?
Ti5 O22 Ti14 102.3(3) . . ?
Ti5 O22 Ti15 150.2(4) . . ?
Ti14 O22 Ti15 100.6(3) . . ?
Ti13 O23 Ti14 99.7(3) . . ?
Ti13 O23 Ti5 111.1(3) . . ?
Ti14 O23 Ti5 97.1(3) . . ?
Ti9 O24 Ti13 151.1(4) . . ?
Ti9 O24 Ti14 101.6(3) . . ?
Ti13 O24 Ti14 99.2(3) . . ?
C1 O25 Ti12 118.1(15) . . ?
C6 O26 Ti12 118.5(13) . . ?
C7 O27 Ti10 109.3(13) . . ?
C12 O28 Ti10 128.4(17) . . ?
C13 O29 Ti16 116.7(13) . . ?
C18 O30 Ti16 124.8(12) . . ?
C19 O31 Ti14 115.2(9) . . ?
C24 O32 Ti14 116.7(9) . . ?
C29 O33 Ti7 123.2(6) . . ?
C29 O33 Ti8 126.1(6) . . ?
Ti7 O33 Ti8 110.7(3) . . ?
C32 O34 Ti7 147.8(9) . . ?
C41 O35 Ti9 128.5(6) . . ?
C41 O35 Ti6 120.3(6) . . ?
Ti9 O35 Ti6 110.7(3) . . ?
C35 O36 Ti6 166.4(11) . . ?
C37 O37 Ti9 150.2(7) . . ?
C26 O38 Ti8 159.2(11) . . ?
C53 O39 Ti4 167.0(17) . . ?
C55 O40 Ti4 123.4(7) . . ?
C55 O40 Ti5 124.5(7) . . ?
Ti4 O40 Ti5 111.7(3) . . ?
C58 O41 Ti5 156.1(10) . . ?
C44 O42 Ti3 143.3(10) . . ?
C47 O43 Ti3 128.5(7) . . ?
C47 O43 Ti2 120.3(7) . . ?
Ti3 O43 Ti2 111.2(3) . . ?
C49 O44 Ti2 141.4(13) . . ?
C71 O45 Ti11 163.4(16) . . ?
C62 O46 Ti13 151.1(14) . . ?
C64 O47 Ti15 164.2(12) . . ?
C68 O48 Ti17 160.8(12) . . ?
O3 Ti1 O4 110.1(3) . . ?
O3 Ti1 O2 110.1(3) . . ?
O4 Ti1 O2 108.2(3) . . ?
O3 Ti1 O1 107.1(3) . . ?
O4 Ti1 O1 110.2(3) . . ?
O2 Ti1 O1 111.1(3) . . ?
O44 Ti2 O20 98.2(3) . . ?
O44 Ti2 O6 99.8(4) . . ?
O20 Ti2 O6 93.3(3) . . ?
O44 Ti2 O17 99.2(4) . . ?
O20 Ti2 O17 79.1(3) . . ?
O6 Ti2 O17 160.4(3) . . ?
O44 Ti2 O43 98.0(3) . . ?
O20 Ti2 O43 162.1(3) . . ?
O6 Ti2 O43 91.4(3) . . ?
O17 Ti2 O43 90.9(3) . . ?
O44 Ti2 O3 170.8(4) . . ?
O20 Ti2 O3 88.1(3) . . ?
O6 Ti2 O3 86.4(3) . . ?
O17 Ti2 O3 75.4(3) . . ?
O43 Ti2 O3 74.9(3) . . ?
O44 Ti2 Ti16 99.4(3) . . ?
O20 Ti2 Ti16 38.8(2) . . ?
O6 Ti2 Ti16 130.4(2) . . ?
O17 Ti2 Ti16 40.4(2) . . ?
O43 Ti2 Ti16 130.2(3) . . ?
O3 Ti2 Ti16 81.30(18) . . ?
O44 Ti2 Ti17 131.1(3) . . ?
O20 Ti2 Ti17 86.3(2) . . ?
O6 Ti2 Ti17 128.7(2) . . ?
O17 Ti2 Ti17 33.67(19) . . ?
O43 Ti2 Ti17 77.4(2) . . ?
O3 Ti2 Ti17 42.28(18) . . ?
Ti16 Ti2 Ti17 56.24(7) . . ?
O44 Ti2 Ti3 132.0(3) . . ?
O20 Ti2 Ti3 129.7(2) . . ?
O6 Ti2 Ti3 83.0(2) . . ?
O17 Ti2 Ti3 88.0(2) . . ?
O43 Ti2 Ti3 34.1(2) . . ?
O3 Ti2 Ti3 41.59(16) . . ?
Ti16 Ti2 Ti3 114.97(9) . . ?
Ti17 Ti2 Ti3 59.83(6) . . ?
O42 Ti3 O14 96.7(3) . . ?
O42 Ti3 O5 98.6(3) . . ?
O14 Ti3 O5 91.9(3) . . ?
O42 Ti3 O43 100.4(3) . . ?
O14 Ti3 O43 162.4(3) . . ?
O5 Ti3 O43 90.2(3) . . ?
O42 Ti3 O16 101.2(3) . . ?
O14 Ti3 O16 80.4(3) . . ?
O5 Ti3 O16 159.5(3) . . ?
O43 Ti3 O16 91.6(3) . . ?
O42 Ti3 O3 174.2(3) . . ?
O14 Ti3 O3 87.7(3) . . ?
O5 Ti3 O3 85.0(3) . . ?
O43 Ti3 O3 75.0(3) . . ?
O16 Ti3 O3 75.8(3) . . ?
O42 Ti3 Ti10 99.4(3) . . ?
O14 Ti3 Ti10 39.5(2) . . ?
O5 Ti3 Ti10 129.7(2) . . ?
O43 Ti3 Ti10 131.4(2) . . ?
O16 Ti3 Ti10 41.0(2) . . ?
O3 Ti3 Ti10 81.58(18) . . ?
O42 Ti3 Ti17 133.9(3) . . ?
O14 Ti3 Ti17 87.0(2) . . ?
O5 Ti3 Ti17 127.4(2) . . ?
O43 Ti3 Ti17 77.8(2) . . ?
O16 Ti3 Ti17 33.92(19) . . ?
O3 Ti3 Ti17 42.40(18) . . ?
Ti10 Ti3 Ti17 56.84(6) . . ?
O42 Ti3 Ti2 134.7(3) . . ?
O14 Ti3 Ti2 128.6(2) . . ?
O5 Ti3 Ti2 81.3(2) . . ?
O43 Ti3 Ti2 34.7(2) . . ?
O16 Ti3 Ti2 88.6(2) . . ?
O3 Ti3 Ti2 41.06(17) . . ?
Ti10 Ti3 Ti2 115.38(8) . . ?
Ti17 Ti3 Ti2 59.92(7) . . ?
O39 Ti4 O5 102.3(3) . . ?
O39 Ti4 O12 97.9(3) . . ?
O5 Ti4 O12 92.1(3) . . ?
O39 Ti4 O10 98.2(3) . . ?
O5 Ti4 O10 158.6(3) . . ?
O12 Ti4 O10 79.3(3) . . ?
O39 Ti4 O40 99.1(3) . . ?
O5 Ti4 O40 89.5(3) . . ?
O12 Ti4 O40 162.2(3) . . ?
O10 Ti4 O40 92.9(3) . . ?
O39 Ti4 O1 170.5(3) . . ?
O5 Ti4 O1 85.0(3) . . ?
O12 Ti4 O1 87.8(3) . . ?
O10 Ti4 O1 75.2(3) . . ?
O40 Ti4 O1 74.7(3) . . ?
O39 Ti4 Ti12 98.2(3) . . ?
O5 Ti4 Ti12 128.7(2) . . ?
O12 Ti4 Ti12 38.4(2) . . ?
O10 Ti4 Ti12 41.0(2) . . ?
O40 Ti4 Ti12 132.7(2) . . ?
O1 Ti4 Ti12 81.48(16) . . ?
O39 Ti4 Ti13 130.6(3) . . ?
O5 Ti4 Ti13 126.7(2) . . ?
O12 Ti4 Ti13 86.6(2) . . ?
O10 Ti4 Ti13 34.14(19) . . ?
O40 Ti4 Ti13 78.2(2) . . ?
O1 Ti4 Ti13 41.70(17) . . ?
Ti12 Ti4 Ti13 57.40(6) . . ?
O39 Ti4 Ti5 133.3(3) . . ?
O5 Ti4 Ti5 82.1(2) . . ?
O12 Ti4 Ti5 128.7(2) . . ?
O10 Ti4 Ti5 88.1(2) . . ?
O40 Ti4 Ti5 34.2(2) . . ?
O1 Ti4 Ti5 41.01(16) . . ?
Ti12 Ti4 Ti5 115.22(8) . . ?
Ti13 Ti4 Ti5 59.11(6) . . ?
O41 Ti5 O22 97.9(3) . . ?
O41 Ti5 O6 102.6(3) . . ?
O22 Ti5 O6 92.2(3) . . ?
O41 Ti5 O40 98.8(3) . . ?
O22 Ti5 O40 162.5(3) . . ?
O6 Ti5 O40 89.3(3) . . ?
O41 Ti5 O23 98.2(3) . . ?
O22 Ti5 O23 80.2(3) . . ?
O6 Ti5 O23 158.7(3) . . ?
O40 Ti5 O23 92.2(3) . . ?
O41 Ti5 O1 170.3(3) . . ?
O22 Ti5 O1 87.9(3) . . ?
O6 Ti5 O1 84.9(3) . . ?
O40 Ti5 O1 74.9(3) . . ?
O23 Ti5 O1 75.1(3) . . ?
O41 Ti5 Ti14 97.5(3) . . ?
O22 Ti5 Ti14 39.4(2) . . ?
O6 Ti5 Ti14 130.0(2) . . ?
O40 Ti5 Ti14 132.2(2) . . ?
O23 Ti5 Ti14 41.0(2) . . ?
O1 Ti5 Ti14 82.06(17) . . ?
O41 Ti5 Ti13 130.1(3) . . ?
O22 Ti5 Ti13 86.5(2) . . ?
O6 Ti5 Ti13 127.0(2) . . ?
O40 Ti5 Ti13 78.7(2) . . ?
O23 Ti5 Ti13 33.43(19) . . ?
O1 Ti5 Ti13 42.08(17) . . ?
Ti14 Ti5 Ti13 56.81(7) . . ?
O41 Ti5 Ti4 132.8(3) . . ?
O22 Ti5 Ti4 129.1(2) . . ?
O6 Ti5 Ti4 81.9(2) . . ?
O40 Ti5 Ti4 34.1(2) . . ?
O23 Ti5 Ti4 87.5(2) . . ?
O1 Ti5 Ti4 41.30(16) . . ?
Ti14 Ti5 Ti4 115.54(8) . . ?
Ti13 Ti5 Ti4 59.75(6) . . ?
O36 Ti6 O8 102.9(3) . . ?
O36 Ti6 O18 98.1(3) . . ?
O8 Ti6 O18 92.5(3) . . ?
O36 Ti6 O19 97.7(3) . . ?
O8 Ti6 O19 158.8(3) . . ?
O18 Ti6 O19 79.9(3) . . ?
O36 Ti6 O35 98.2(3) . . ?
O8 Ti6 O35 91.4(3) . . ?
O18 Ti6 O35 162.0(3) . . ?
O19 Ti6 O35 90.4(3) . . ?
O36 Ti6 O4 169.8(3) . . ?
O8 Ti6 O4 84.9(2) . . ?
O18 Ti6 O4 88.1(3) . . ?
O19 Ti6 O4 75.2(3) . . ?
O35 Ti6 O4 74.8(2) . . ?
O36 Ti6 Ti16 98.5(2) . . ?
O8 Ti6 Ti16 129.6(2) . . ?
O18 Ti6 Ti16 39.27(19) . . ?
O19 Ti6 Ti16 40.7(2) . . ?
O35 Ti6 Ti16 129.9(2) . . ?
O4 Ti6 Ti16 81.09(16) . . ?
O36 Ti6 Ti15 130.0(2) . . ?
O8 Ti6 Ti15 126.7(2) . . ?
O18 Ti6 Ti15 86.7(2) . . ?
O19 Ti6 Ti15 33.9(2) . . ?
O35 Ti6 Ti15 76.96(19) . . ?
O4 Ti6 Ti15 41.82(15) . . ?
Ti16 Ti6 Ti15 56.41(7) . . ?
O36 Ti6 Ti9 132.5(3) . . ?
O8 Ti6 Ti9 82.0(2) . . ?
O18 Ti6 Ti9 129.2(2) . . ?
O19 Ti6 Ti9 87.6(2) . . ?
O35 Ti6 Ti9 34.39(19) . . ?
O4 Ti6 Ti9 41.21(15) . . ?
Ti16 Ti6 Ti9 114.57(8) . . ?
Ti15 Ti6 Ti9 59.28(6) . . ?
O34 Ti7 O8 102.8(3) . . ?
O34 Ti7 O15 98.3(3) . . ?
O8 Ti7 O15 93.1(3) . . ?
O34 Ti7 O33 96.5(3) . . ?
O8 Ti7 O33 92.0(3) . . ?
O15 Ti7 O33 162.9(3) . . ?
O34 Ti7 O13 97.3(3) . . ?
O8 Ti7 O13 159.4(3) . . ?
O15 Ti7 O13 79.5(3) . . ?
O33 Ti7 O13 90.2(3) . . ?
O34 Ti7 O2 168.4(3) . . ?
O8 Ti7 O2 85.9(2) . . ?
O15 Ti7 O2 88.8(3) . . ?
O33 Ti7 O2 75.3(2) . . ?
O13 Ti7 O2 74.9(2) . . ?
O34 Ti7 Ti10 98.7(2) . . ?
O8 Ti7 Ti10 130.3(2) . . ?
O15 Ti7 Ti10 39.32(19) . . ?
O33 Ti7 Ti10 129.4(2) . . ?
O13 Ti7 Ti10 40.2(2) . . ?
O2 Ti7 Ti10 80.96(16) . . ?
O34 Ti7 Ti11 129.1(2) . . ?
O8 Ti7 Ti11 127.6(2) . . ?
O15 Ti7 Ti11 86.9(2) . . ?
O33 Ti7 Ti11 77.04(19) . . ?
O13 Ti7 Ti11 33.7(2) . . ?
O2 Ti7 Ti11 41.73(15) . . ?
Ti10 Ti7 Ti11 56.18(6) . . ?
O34 Ti7 Ti8 131.1(2) . . ?
O8 Ti7 Ti8 82.6(2) . . ?
O15 Ti7 Ti8 130.2(2) . . ?
O33 Ti7 Ti8 34.69(19) . . ?
O13 Ti7 Ti8 87.7(2) . . ?
O2 Ti7 Ti8 41.51(16) . . ?
Ti10 Ti7 Ti8 114.63(8) . . ?
Ti11 Ti7 Ti8 59.50(6) . . ?
O38 Ti8 O9 97.6(3) . . ?
O38 Ti8 O7 101.2(3) . . ?
O9 Ti8 O7 91.9(3) . . ?
O38 Ti8 O11 99.0(3) . . ?
O9 Ti8 O11 79.6(3) . . ?
O7 Ti8 O11 158.9(3) . . ?
O38 Ti8 O33 100.4(3) . . ?
O9 Ti8 O33 161.2(3) . . ?
O7 Ti8 O33 90.0(3) . . ?
O11 Ti8 O33 92.1(3) . . ?
O38 Ti8 O2 172.3(3) . . ?
O9 Ti8 O2 86.8(3) . . ?
O7 Ti8 O2 84.9(2) . . ?
O11 Ti8 O2 75.5(2) . . ?
O33 Ti8 O2 74.7(2) . . ?
O38 Ti8 Ti12 98.3(2) . . ?
O9 Ti8 Ti12 39.89(19) . . ?
O7 Ti8 Ti12 130.0(2) . . ?
O11 Ti8 Ti12 39.9(2) . . ?
O33 Ti8 Ti12 130.7(2) . . ?
O2 Ti8 Ti12 81.03(17) . . ?
O38 Ti8 Ti11 131.6(2) . . ?
O9 Ti8 Ti11 86.6(2) . . ?
O7 Ti8 Ti11 127.0(2) . . ?
O11 Ti8 Ti11 34.08(19) . . ?
O33 Ti8 Ti11 77.4(2) . . ?
O2 Ti8 Ti11 42.10(15) . . ?
Ti12 Ti8 Ti11 56.46(7) . . ?
O38 Ti8 Ti7 134.8(3) . . ?
O9 Ti8 Ti7 127.6(2) . . ?
O7 Ti8 Ti7 80.6(2) . . ?
O11 Ti8 Ti7 89.2(2) . . ?
O33 Ti8 Ti7 34.64(18) . . ?
O2 Ti8 Ti7 41.04(17) . . ?
Ti12 Ti8 Ti7 115.02(8) . . ?
Ti11 Ti8 Ti7 59.98(6) . . ?
O37 Ti9 O24 97.1(3) . . ?
O37 Ti9 O7 101.7(3) . . ?
O24 Ti9 O7 92.0(3) . . ?
O37 Ti9 O21 98.6(3) . . ?
O24 Ti9 O21 80.9(3) . . ?
O7 Ti9 O21 159.2(3) . . ?
O37 Ti9 O35 99.2(3) . . ?
O24 Ti9 O35 162.8(3) . . ?
O7 Ti9 O35 89.9(3) . . ?
O21 Ti9 O35 91.4(3) . . ?
O37 Ti9 O4 171.8(3) . . ?
O24 Ti9 O4 87.7(3) . . ?
O7 Ti9 O4 84.7(2) . . ?
O21 Ti9 O4 75.5(3) . . ?
O35 Ti9 O4 75.5(2) . . ?
O37 Ti9 Ti14 97.8(2) . . ?
O24 Ti9 Ti14 40.1(2) . . ?
O7 Ti9 Ti14 130.3(2) . . ?
O21 Ti9 Ti14 40.9(2) . . ?
O35 Ti9 Ti14 131.3(2) . . ?
O4 Ti9 Ti14 81.66(17) . . ?
O37 Ti9 Ti15 131.1(2) . . ?
O24 Ti9 Ti15 87.5(2) . . ?
O7 Ti9 Ti15 126.9(2) . . ?
O21 Ti9 Ti15 33.9(2) . . ?
O35 Ti9 Ti15 77.76(19) . . ?
O4 Ti9 Ti15 42.19(15) . . ?
Ti14 Ti9 Ti15 57.08(7) . . ?
O37 Ti9 Ti6 133.9(3) . . ?
O24 Ti9 Ti6 128.9(2) . . ?
O7 Ti9 Ti6 80.7(2) . . ?
O21 Ti9 Ti6 88.5(2) . . ?
O35 Ti9 Ti6 34.89(18) . . ?
O4 Ti9 Ti6 41.43(17) . . ?
Ti14 Ti9 Ti6 115.70(8) . . ?
Ti15 Ti9 Ti6 59.89(6) . . ?
O28 Ti10 O14 161.9(5) . . ?
O28 Ti10 O15 92.4(5) . . ?
O14 Ti10 O15 105.3(3) . . ?
O28 Ti10 O27 74.9(6) . . ?
O14 Ti10 O27 87.1(4) . . ?
O15 Ti10 O27 166.9(4) . . ?
O28 Ti10 O13 107.3(4) . . ?
O14 Ti10 O13 80.0(3) . . ?
O15 Ti10 O13 80.2(3) . . ?
O27 Ti10 O13 106.5(4) . . ?
O28 Ti10 O16 99.6(4) . . ?
O14 Ti10 O16 80.1(3) . . ?
O15 Ti10 O16 80.2(3) . . ?
O27 Ti10 O16 98.3(4) . . ?
O13 Ti10 O16 147.1(3) . . ?
O28 Ti10 Ti11 143.9(4) . . ?
O14 Ti10 Ti11 39.6(2) . . ?
O15 Ti10 Ti11 95.7(2) . . ?
O27 Ti10 Ti11 96.6(4) . . ?
O13 Ti10 Ti11 40.5(2) . . ?
O16 Ti10 Ti11 116.4(2) . . ?
O28 Ti10 Ti3 136.8(3) . . ?
O14 Ti10 Ti3 39.0(2) . . ?
O15 Ti10 Ti3 96.0(2) . . ?
O27 Ti10 Ti3 91.2(3) . . ?
O13 Ti10 Ti3 115.9(2) . . ?
O16 Ti10 Ti3 41.2(2) . . ?
Ti11 Ti10 Ti3 77.21(8) . . ?
O28 Ti10 Ti17 96.0(4) . . ?
O14 Ti10 Ti17 95.4(2) . . ?
O15 Ti10 Ti17 39.5(2) . . ?
O27 Ti10 Ti17 137.0(3) . . ?
O13 Ti10 Ti17 116.3(2) . . ?
O16 Ti10 Ti17 40.8(2) . . ?
Ti11 Ti10 Ti17 112.36(8) . . ?
Ti3 Ti10 Ti17 66.64(7) . . ?
O28 Ti10 Ti7 101.0(4) . . ?
O14 Ti10 Ti7 95.4(2) . . ?
O15 Ti10 Ti7 38.4(2) . . ?
O27 Ti10 Ti7 146.4(3) . . ?
O13 Ti10 Ti7 41.88(19) . . ?
O16 Ti10 Ti7 115.1(2) . . ?
Ti11 Ti10 Ti7 66.70(7) . . ?
Ti3 Ti10 Ti7 111.65(8) . . ?
Ti17 Ti10 Ti7 76.28(7) . . ?
O45 Ti11 O14 102.0(3) . . ?
O45 Ti11 O13 97.9(3) . . ?
O14 Ti11 O13 80.5(3) . . ?
O45 Ti11 O11 95.8(3) . . ?
O14 Ti11 O11 158.3(3) . . ?
O13 Ti11 O11 109.3(3) . . ?
O45 Ti11 O12 100.7(3) . . ?
O14 Ti11 O12 85.5(3) . . ?
O13 Ti11 O12 158.7(3) . . ?
O11 Ti11 O12 79.2(3) . . ?
O45 Ti11 O2 167.4(3) . . ?
O14 Ti11 O2 87.8(2) . . ?
O13 Ti11 O2 75.9(3) . . ?
O11 Ti11 O2 76.5(2) . . ?
O12 Ti11 O2 87.7(3) . . ?
O45 Ti11 Ti12 99.1(3) . . ?
O14 Ti11 Ti12 123.6(2) . . ?
O13 Ti11 Ti12 146.3(2) . . ?
O11 Ti11 Ti12 40.0(2) . . ?
O12 Ti11 Ti12 39.2(2) . . ?
O2 Ti11 Ti12 81.49(17) . . ?
O45 Ti11 Ti10 101.0(3) . . ?
O14 Ti11 Ti10 39.9(2) . . ?
O13 Ti11 Ti10 40.6(2) . . ?
O11 Ti11 Ti10 147.1(2) . . ?
O12 Ti11 Ti10 124.3(2) . . ?
O2 Ti11 Ti10 81.48(17) . . ?
Ti12 Ti11 Ti10 156.74(9) . . ?
O45 Ti11 Ti8 128.2(3) . . ?
O14 Ti11 Ti8 129.7(2) . . ?
O13 Ti11 Ti8 89.8(2) . . ?
O11 Ti11 Ti8 34.95(17) . . ?
O12 Ti11 Ti8 86.9(2) . . ?
O2 Ti11 Ti8 42.22(16) . . ?
Ti12 Ti11 Ti8 56.93(6) . . ?
Ti10 Ti11 Ti8 116.56(8) . . ?
O45 Ti11 Ti7 130.3(3) . . ?
O14 Ti11 Ti7 87.2(2) . . ?
O13 Ti11 Ti7 35.05(19) . . ?
O11 Ti11 Ti7 90.52(19) . . ?
O12 Ti11 Ti7 128.8(2) . . ?
O2 Ti11 Ti7 41.37(17) . . ?
Ti12 Ti11 Ti7 116.01(8) . . ?
Ti10 Ti11 Ti7 57.12(6) . . ?
Ti8 Ti11 Ti7 60.52(6) . . ?
O26 Ti12 O12 94.3(4) . . ?
O26 Ti12 O11 103.9(3) . . ?
O12 Ti12 O11 81.4(3) . . ?
O26 Ti12 O9 161.1(5) . . ?
O12 Ti12 O9 104.5(3) . . ?
O11 Ti12 O9 80.3(3) . . ?
O26 Ti12 O25 77.0(5) . . ?
O12 Ti12 O25 164.5(4) . . ?
O11 Ti12 O25 113.0(4) . . ?
O9 Ti12 O25 84.4(4) . . ?
O26 Ti12 O10 103.2(4) . . ?
O12 Ti12 O10 79.1(3) . . ?
O11 Ti12 O10 147.5(3) . . ?
O9 Ti12 O10 79.8(3) . . ?
O25 Ti12 O10 90.3(4) . . ?
O26 Ti12 Ti11 100.3(4) . . ?
O12 Ti12 Ti11 40.7(2) . . ?
O11 Ti12 Ti11 40.7(2) . . ?
O9 Ti12 Ti11 94.7(2) . . ?
O25 Ti12 Ti11 152.8(3) . . ?
O10 Ti12 Ti11 116.4(2) . . ?
O26 Ti12 Ti8 140.8(3) . . ?
O12 Ti12 Ti8 96.7(2) . . ?
O11 Ti12 Ti8 41.65(18) . . ?
O9 Ti12 Ti8 38.8(2) . . ?
O25 Ti12 Ti8 98.1(3) . . ?
O10 Ti12 Ti8 115.7(2) . . ?
Ti11 Ti12 Ti8 66.61(7) . . ?
O26 Ti12 Ti4 99.0(4) . . ?
O12 Ti12 Ti4 38.7(2) . . ?
O11 Ti12 Ti4 117.0(2) . . ?
O9 Ti12 Ti4 95.2(2) . . ?
O25 Ti12 Ti4 129.2(3) . . ?
O10 Ti12 Ti4 40.6(2) . . ?
Ti11 Ti12 Ti4 78.01(8) . . ?
Ti8 Ti12 Ti4 112.88(8) . . ?
O26 Ti12 Ti13 139.2(3) . . ?
O12 Ti12 Ti13 94.5(2) . . ?
O11 Ti12 Ti13 116.73(19) . . ?
O9 Ti12 Ti13 39.5(2) . . ?
O25 Ti12 Ti13 84.3(4) . . ?
O10 Ti12 Ti13 40.37(19) . . ?
Ti11 Ti12 Ti13 112.06(8) . . ?
Ti8 Ti12 Ti13 77.11(7) . . ?
Ti4 Ti12 Ti13 65.94(7) . . ?
O46 Ti13 O23 99.1(4) . . ?
O46 Ti13 O24 101.9(3) . . ?
O23 Ti13 O24 81.8(3) . . ?
O46 Ti13 O9 98.4(4) . . ?
O23 Ti13 O9 159.8(3) . . ?
O24 Ti13 O9 84.8(3) . . ?
O46 Ti13 O10 95.1(4) . . ?
O23 Ti13 O10 108.5(3) . . ?
O24 Ti13 O10 158.6(3) . . ?
O9 Ti13 O10 79.9(3) . . ?
O46 Ti13 O1 167.8(3) . . ?
O23 Ti13 O1 77.3(3) . . ?
O24 Ti13 O1 89.2(3) . . ?
O9 Ti13 O1 87.6(3) . . ?
O10 Ti13 O1 75.4(3) . . ?
O46 Ti13 Ti14 102.3(3) . . ?
O23 Ti13 Ti14 40.9(2) . . ?
O24 Ti13 Ti14 40.9(2) . . ?
O9 Ti13 Ti14 124.6(2) . . ?
O10 Ti13 Ti14 146.5(2) . . ?
O1 Ti13 Ti14 82.64(17) . . ?
O46 Ti13 Ti12 96.6(3) . . ?
O23 Ti13 Ti12 146.6(2) . . ?
O24 Ti13 Ti12 123.3(2) . . ?
O9 Ti13 Ti12 39.44(19) . . ?
O10 Ti13 Ti12 40.5(2) . . ?
O1 Ti13 Ti12 81.20(17) . . ?
Ti14 Ti13 Ti12 157.63(10) . . ?
O46 Ti13 Ti5 131.9(3) . . ?
O23 Ti13 Ti5 35.5(2) . . ?
O24 Ti13 Ti5 88.6(2) . . ?
O9 Ti13 Ti5 129.5(2) . . ?
O10 Ti13 Ti5 89.8(2) . . ?
O1 Ti13 Ti5 42.26(16) . . ?
Ti14 Ti13 Ti5 57.38(6) . . ?
Ti12 Ti13 Ti5 116.48(8) . . ?
O46 Ti13 Ti4 127.2(3) . . ?
O23 Ti13 Ti4 90.6(2) . . ?
O24 Ti13 Ti4 130.9(2) . . ?
O9 Ti13 Ti4 86.9(2) . . ?
O10 Ti13 Ti4 33.9(2) . . ?
O1 Ti13 Ti4 42.17(17) . . ?
Ti14 Ti13 Ti4 117.45(8) . . ?
Ti12 Ti13 Ti4 56.66(6) . . ?
Ti5 Ti13 Ti4 61.14(6) . . ?
O32 Ti14 O31 80.3(4) . . ?
O32 Ti14 O22 166.5(3) . . ?
O31 Ti14 O22 86.4(3) . . ?
O32 Ti14 O24 90.0(3) . . ?
O31 Ti14 O24 169.5(3) . . ?
O22 Ti14 O24 103.5(3) . . ?
O32 Ti14 O23 101.4(3) . . ?
O31 Ti14 O23 106.4(3) . . ?
O22 Ti14 O23 80.0(3) . . ?
O24 Ti14 O23 79.2(3) . . ?
O32 Ti14 O21 104.6(3) . . ?
O31 Ti14 O21 100.0(3) . . ?
O22 Ti14 O21 79.9(3) . . ?
O24 Ti14 O21 78.6(3) . . ?
O23 Ti14 O21 145.5(3) . . ?
O32 Ti14 Ti13 95.9(3) . . ?
O31 Ti14 Ti13 144.5(3) . . ?
O22 Ti14 Ti13 93.6(2) . . ?
O24 Ti14 Ti13 39.9(2) . . ?
O23 Ti14 Ti13 39.4(2) . . ?
O21 Ti14 Ti13 114.9(2) . . ?
O32 Ti14 Ti5 140.3(3) . . ?
O31 Ti14 Ti5 94.8(3) . . ?
O22 Ti14 Ti5 38.2(2) . . ?
O24 Ti14 Ti5 95.20(19) . . ?
O23 Ti14 Ti5 42.0(2) . . ?
O21 Ti14 Ti5 115.0(2) . . ?
Ti13 Ti14 Ti5 65.81(7) . . ?
O32 Ti14 Ti15 142.2(3) . . ?
O31 Ti14 Ti15 91.5(3) . . ?
O22 Ti14 Ti15 39.8(2) . . ?
O24 Ti14 Ti15 93.9(2) . . ?
O23 Ti14 Ti15 116.2(2) . . ?
O21 Ti14 Ti15 40.3(2) . . ?
Ti13 Ti14 Ti15 110.87(8) . . ?
Ti5 Ti14 Ti15 76.74(8) . . ?
O32 Ti14 Ti9 96.7(2) . . ?
O31 Ti14 Ti9 138.6(3) . . ?
O22 Ti14 Ti9 94.9(2) . . ?
O24 Ti14 Ti9 38.3(2) . . ?
O23 Ti14 Ti9 114.5(2) . . ?
O21 Ti14 Ti9 40.43(19) . . ?
Ti13 Ti14 Ti9 76.75(7) . . ?
Ti5 Ti14 Ti9 111.45(8) . . ?
Ti15 Ti14 Ti9 65.82(7) . . ?
O47 Ti15 O20 101.9(3) . . ?
O47 Ti15 O22 102.0(3) . . ?
O20 Ti15 O22 85.2(3) . . ?
O47 Ti15 O21 97.1(4) . . ?
O20 Ti15 O21 158.1(3) . . ?
O22 Ti15 O21 80.4(3) . . ?
O47 Ti15 O19 96.3(4) . . ?
O20 Ti15 O19 80.6(3) . . ?
O22 Ti15 O19 158.8(3) . . ?
O21 Ti15 O19 108.0(3) . . ?
O47 Ti15 O4 167.1(3) . . ?
O20 Ti15 O4 87.5(3) . . ?
O22 Ti15 O4 87.4(2) . . ?
O21 Ti15 O4 75.6(2) . . ?
O19 Ti15 O4 76.4(2) . . ?
O47 Ti15 Ti16 99.9(3) . . ?
O20 Ti15 Ti16 39.9(2) . . ?
O22 Ti15 Ti16 124.1(2) . . ?
O21 Ti15 Ti16 145.8(2) . . ?
O19 Ti15 Ti16 40.8(2) . . ?
O4 Ti15 Ti16 81.58(17) . . ?
O47 Ti15 Ti14 99.9(3) . . ?
O20 Ti15 Ti14 123.8(2) . . ?
O22 Ti15 Ti14 39.6(2) . . ?
O21 Ti15 Ti14 40.9(2) . . ?
O19 Ti15 Ti14 146.4(2) . . ?
O4 Ti15 Ti14 81.67(17) . . ?
Ti16 Ti15 Ti14 157.12(9) . . ?
O47 Ti15 Ti9 128.7(3) . . ?
O20 Ti15 Ti9 129.3(2) . . ?
O22 Ti15 Ti9 87.0(2) . . ?
O21 Ti15 Ti9 34.02(19) . . ?
O19 Ti15 Ti9 89.9(2) . . ?
O4 Ti15 Ti9 42.18(16) . . ?
Ti16 Ti15 Ti9 116.51(8) . . ?
Ti14 Ti15 Ti9 57.10(6) . . ?
O47 Ti15 Ti6 128.8(3) . . ?
O20 Ti15 Ti6 87.0(2) . . ?
O22 Ti15 Ti6 129.2(2) . . ?
O21 Ti15 Ti6 89.5(2) . . ?
O19 Ti15 Ti6 34.87(19) . . ?
O4 Ti15 Ti6 42.03(17) . . ?
Ti16 Ti15 Ti6 56.85(6) . . ?
Ti14 Ti15 Ti6 116.64(8) . . ?
Ti9 Ti15 Ti6 60.83(6) . . ?
O30 Ti16 O29 76.7(5) . . ?
O30 Ti16 O18 165.0(5) . . ?
O29 Ti16 O18 88.4(4) . . ?
O30 Ti16 O20 90.1(5) . . ?
O29 Ti16 O20 166.2(4) . . ?
O18 Ti16 O20 104.9(3) . . ?
O30 Ti16 O19 102.2(4) . . ?
O29 Ti16 O19 105.5(4) . . ?
O18 Ti16 O19 80.9(3) . . ?
O20 Ti16 O19 80.9(3) . . ?
O30 Ti16 O17 103.4(4) . . ?
O29 Ti16 O17 100.3(4) . . ?
O18 Ti16 O17 79.7(3) . . ?
O20 Ti16 O17 78.7(3) . . ?
O19 Ti16 O17 147.0(3) . . ?
O30 Ti16 Ti17 141.1(3) . . ?
O29 Ti16 Ti17 93.2(3) . . ?
O18 Ti16 Ti17 38.99(19) . . ?
O20 Ti16 Ti17 94.7(2) . . ?
O19 Ti16 Ti17 116.7(2) . . ?
O17 Ti16 Ti17 40.8(2) . . ?
O30 Ti16 Ti15 95.9(4) . . ?
O29 Ti16 Ti15 143.9(3) . . ?
O18 Ti16 Ti15 95.8(2) . . ?
O20 Ti16 Ti15 40.2(2) . . ?
O19 Ti16 Ti15 40.8(2) . . ?
O17 Ti16 Ti15 115.7(2) . . ?
Ti17 Ti16 Ti15 112.35(8) . . ?
O30 Ti16 Ti6 141.2(3) . . ?
O29 Ti16 Ti6 96.9(3) . . ?
O18 Ti16 Ti6 39.15(19) . . ?
O20 Ti16 Ti6 95.9(2) . . ?
O19 Ti16 Ti6 41.8(2) . . ?
O17 Ti16 Ti6 115.4(2) . . ?
Ti17 Ti16 Ti6 76.70(7) . . ?
Ti15 Ti16 Ti6 66.74(7) . . ?
O30 Ti16 Ti2 96.6(4) . . ?
O29 Ti16 Ti2 138.9(3) . . ?
O18 Ti16 Ti2 95.1(2) . . ?
O20 Ti16 Ti2 37.7(2) . . ?
O19 Ti16 Ti2 115.5(2) . . ?
O17 Ti16 Ti2 41.1(2) . . ?
Ti17 Ti16 Ti2 66.60(7) . . ?
Ti15 Ti16 Ti2 76.52(8) . . ?
Ti6 Ti16 Ti2 111.37(8) . . ?
O48 Ti17 O18 101.5(3) . . ?
O48 Ti17 O15 101.3(3) . . ?
O18 Ti17 O15 85.9(3) . . ?
O48 Ti17 O17 97.8(3) . . ?
O18 Ti17 O17 80.3(3) . . ?
O15 Ti17 O17 158.4(3) . . ?
O48 Ti17 O16 97.0(3) . . ?
O18 Ti17 O16 158.8(3) . . ?
O15 Ti17 O16 80.3(3) . . ?
O17 Ti17 O16 107.5(3) . . ?
O48 Ti17 O3 167.1(3) . . ?
O18 Ti17 O3 88.0(3) . . ?
O15 Ti17 O3 87.9(3) . . ?
O17 Ti17 O3 75.1(3) . . ?
O16 Ti17 O3 75.5(3) . . ?
O48 Ti17 Ti16 100.4(3) . . ?
O18 Ti17 Ti16 39.5(2) . . ?
O15 Ti17 Ti16 124.3(2) . . ?
O17 Ti17 Ti16 40.9(2) . . ?
O16 Ti17 Ti16 145.6(2) . . ?
O3 Ti17 Ti16 81.40(17) . . ?
O48 Ti17 Ti10 100.2(3) . . ?
O18 Ti17 Ti10 124.4(2) . . ?
O15 Ti17 Ti10 39.63(19) . . ?
O17 Ti17 Ti10 145.1(2) . . ?
O16 Ti17 Ti10 40.7(2) . . ?
O3 Ti17 Ti10 81.05(17) . . ?
Ti16 Ti17 Ti10 156.57(9) . . ?
O48 Ti17 Ti3 128.6(3) . . ?
O18 Ti17 Ti3 129.7(2) . . ?
O15 Ti17 Ti3 87.1(2) . . ?
O17 Ti17 Ti3 89.0(2) . . ?
O16 Ti17 Ti3 34.1(2) . . ?
O3 Ti17 Ti3 41.98(16) . . ?
Ti16 Ti17 Ti3 116.28(9) . . ?
Ti10 Ti17 Ti3 56.52(7) . . ?
O48 Ti17 Ti2 129.6(3) . . ?
O18 Ti17 Ti2 87.2(2) . . ?
O15 Ti17 Ti2 128.9(2) . . ?
O17 Ti17 Ti2 34.4(2) . . ?
O16 Ti17 Ti2 89.0(2) . . ?
O3 Ti17 Ti2 41.32(17) . . ?
Ti16 Ti17 Ti2 57.16(7) . . ?
Ti10 Ti17 Ti2 115.39(8) . . ?
Ti3 Ti17 Ti2 60.25(6) . . ?
C78 C73 O85 114.3(9) . . ?
C78 C73 C74 123.8(11) . . ?
O85 C73 C74 121.9(11) . . ?
C73 C74 C75 113.5(12) . . ?
C76 C75 C74 123.4(13) . . ?
C75 C76 C77 118.7(13) . . ?
C78 C77 C76 116.5(13) . . ?
O86 C78 C73 113.9(10) . . ?
O86 C78 C77 122.1(12) . . ?
C73 C78 C77 124.0(11) . . ?
O87 C79 C80 129.5(13) . . ?
O87 C79 C84 110.5(13) . . ?
C80 C79 C84 120.0 . . ?
C81 C80 C79 120.0 . . ?
C80 C81 C82 120.0 . . ?
C83 C82 C81 120.0 . . ?
C84 C83 C82 120.0 . . ?
O88 C84 C83 132.4(15) . . ?
O88 C84 C79 107.6(15) . . ?
C83 C84 C79 120.0 . . ?
O89 C85 C90 114.3(12) . . ?
O89 C85 C86 120.9(15) . . ?
C90 C85 C86 124.8(13) . . ?
C85 C86 C87 108.7(15) . . ?
C88 C87 C86 127.6(19) . . ?
C87 C88 C89 118(2) . . ?
C90 C89 C88 118.7(18) . . ?
C89 C90 O90 127.1(16) . . ?
C89 C90 C85 122.2(14) . . ?
O90 C90 C85 110.7(13) . . ?
C96 C91 C92 130.3(18) . . ?
C96 C91 O91 106.4(15) . . ?
C92 C91 O91 123.3(16) . . ?
C91 C92 C93 114.6(16) . . ?
C94 C93 C92 114.9(18) . . ?
C95 C94 C93 119(2) . . ?
C94 C95 C96 121.4(19) . . ?
C91 C96 C95 119.6(17) . . ?
C91 C96 O92 116.2(17) . . ?
C95 C96 O92 123.9(18) . . ?
O77 C97 C98 106.8(12) . . ?
O77 C97 C99 108.9(11) . . ?
C98 C97 C99 109.2(14) . . ?
C102 C100 O78 112.1(10) . . ?
C102 C100 C101 120.6(11) . . ?
O78 C100 C101 108.6(9) . . ?
C104 C103 C105 100(3) . . ?
C104 C103 O73 112(2) . . ?
C105 C103 O73 111(2) . . ?
O76 C107 C106 108.4(12) . . ?
O76 C107 C108 107.0(12) . . ?
C106 C107 C108 108.1(15) . . ?
C109 C110 C111 130.7(12) . . ?
C109 C110 O75 111.5(11) . . ?
C111 C110 O75 108.6(12) . . ?
C114 C112 O74 113(2) . . ?
C114 C112 C113 104(2) . . ?
O74 C112 C113 103(2) . . ?
C116 C115 O79 65(3) . . ?
C115 C116 C117 71(3) . . ?
C115 C116 O79 70(3) . . ?
C117 C116 O79 87(2) . . ?
C120 C119 C118 115.3(16) . . ?
C120 C119 O80 105.9(14) . . ?
C118 C119 O80 108.3(12) . . ?
C122 C121 O81 110.6(19) . . ?
C122 C121 C123 109.1(18) . . ?
O81 C121 C123 112.3(14) . . ?
C124 C125 O84 114.2(13) . . ?
C124 C125 C126 120.9(18) . . ?
O84 C125 C126 108.1(11) . . ?
C129 C128 C127 123.4(14) . . ?
C129 C128 O83 109.9(12) . . ?
C127 C128 O83 107.6(11) . . ?
C130 C131 C132 113(3) . . ?
C130 C131 O82 113(2) . . ?
C132 C131 O82 106.5(17) . . ?
C133 C134 O93 105.6(19) . . ?
C133 C134 C135 105(2) . . ?
O93 C134 C135 101.4(17) . . ?
O96 C137 C138 105.8(18) . . ?
O96 C137 C136 103.5(18) . . ?
C138 C137 C136 119(2) . . ?
C141 C140 C139 123(3) . . ?
C141 C140 O95 103(2) . . ?
C139 C140 O95 102(2) . . ?
C144 C143 O94 117(3) . . ?
C144 C143 C142 107(3) . . ?
O94 C143 C142 107.9(19) . . ?
Ti18 O49 Ti24 120.2(3) . . ?
Ti18 O49 Ti27 120.5(3) . . ?
Ti24 O49 Ti27 97.2(2) . . ?
Ti18 O49 Ti23 120.8(3) . . ?
Ti24 O49 Ti23 97.3(2) . . ?
Ti27 O49 Ti23 95.3(2) . . ?
Ti18 O50 Ti26 121.2(3) . . ?
Ti18 O50 Ti31 120.9(3) . . ?
Ti26 O50 Ti31 95.7(2) . . ?
Ti18 O50 Ti25 120.1(3) . . ?
Ti26 O50 Ti25 97.5(2) . . ?
Ti31 O50 Ti25 95.5(2) . . ?
Ti18 O51 Ti19 119.9(3) . . ?
Ti18 O51 Ti33 120.5(3) . . ?
Ti19 O51 Ti33 96.8(2) . . ?
Ti18 O51 Ti22 121.0(3) . . ?
Ti19 O51 Ti22 97.5(2) . . ?
Ti33 O51 Ti22 95.4(2) . . ?
Ti18 O52 Ti21 120.6(3) . . ?
Ti18 O52 Ti20 121.0(3) . . ?
Ti21 O52 Ti20 97.2(3) . . ?
Ti18 O52 Ti29 120.9(3) . . ?
Ti21 O52 Ti29 95.6(2) . . ?
Ti20 O52 Ti29 95.5(2) . . ?
Ti19 O53 Ti20 144.7(4) . . ?
Ti21 O54 Ti22 143.9(4) . . ?
Ti26 O55 Ti23 143.5(3) . . ?
Ti24 O56 Ti25 144.4(4) . . ?
Ti34 O57 Ti27 99.7(3) . . ?
Ti34 O57 Ti23 98.1(3) . . ?
Ti27 O57 Ti23 111.1(3) . . ?
Ti19 O58 Ti27 149.9(3) . . ?
Ti19 O58 Ti34 103.3(3) . . ?
Ti27 O58 Ti34 100.0(3) . . ?
Ti33 O59 Ti19 111.3(3) . . ?
Ti33 O59 Ti34 98.1(3) . . ?
Ti19 O59 Ti34 97.4(3) . . ?
Ti23 O60 Ti33 151.1(3) . . ?
Ti23 O60 Ti34 101.4(3) . . ?
Ti33 O60 Ti34 101.8(3) . . ?
Ti33 O61 Ti32 99.0(3) . . ?
Ti33 O61 Ti22 112.1(3) . . ?
Ti32 O61 Ti22 97.5(3) . . ?
Ti26 O62 Ti32 101.4(3) . . ?
Ti26 O62 Ti33 150.0(4) . . ?
Ti32 O62 Ti33 100.3(3) . . ?
Ti31 O63 Ti32 99.5(3) . . ?
Ti31 O63 Ti26 112.1(3) . . ?
Ti32 O63 Ti26 98.4(3) . . ?
Ti22 O64 Ti32 101.6(3) . . ?
Ti22 O64 Ti31 150.7(4) . . ?
Ti32 O64 Ti31 100.6(3) . . ?
Ti31 O65 Ti30 99.3(3) . . ?
Ti31 O65 Ti25 112.0(3) . . ?
Ti30 O65 Ti25 98.4(3) . . ?
Ti21 O66 Ti31 151.3(4) . . ?
Ti21 O66 Ti30 101.6(3) . . ?
Ti31 O66 Ti30 100.5(3) . . ?
Ti29 O67 Ti30 99.1(3) . . ?
Ti29 O67 Ti21 111.7(3) . . ?
Ti30 O67 Ti21 97.9(3) . . ?
Ti25 O68 Ti29 150.2(4) . . ?
Ti25 O68 Ti30 102.5(3) . . ?
Ti29 O68 Ti30 99.9(3) . . ?
Ti28 O69 Ti29 98.9(3) . . ?
Ti28 O69 Ti20 98.4(3) . . ?
Ti29 O69 Ti20 111.5(3) . . ?
Ti24 O70 Ti28 103.5(3) . . ?
Ti24 O70 Ti29 149.0(3) . . ?
Ti28 O70 Ti29 99.6(3) . . ?
Ti27 O71 Ti28 98.5(3) . . ?
Ti27 O71 Ti24 111.3(3) . . ?
Ti28 O71 Ti24 97.1(3) . . ?
Ti27 O72 Ti28 102.0(3) . . ?
Ti27 O72 Ti20 150.3(3) . . ?
Ti28 O72 Ti20 100.3(3) . . ?
C103 O73 Ti23 150.0(9) . . ?
C112 O74 Ti26 150.0(10) . . ?
C110 O75 Ti26 122.5(6) . . ?
C110 O75 Ti25 125.6(7) . . ?
Ti26 O75 Ti25 111.7(3) . . ?
C107 O76 Ti25 150.6(8) . . ?
C97 O77 Ti24 149.1(8) . . ?
C100 O78 Ti24 122.6(6) . . ?
C100 O78 Ti23 125.9(6) . . ?
Ti24 O78 Ti23 111.4(3) . . ?
C116 O79 Ti19 142.9(12) . . ?
C116 O79 C115 44.9(16) . . ?
Ti19 O79 C115 138.8(12) . . ?
C119 O80 Ti19 122.0(7) . . ?
C119 O80 Ti22 126.6(7) . . ?
Ti19 O80 Ti22 111.3(3) . . ?
C121 O81 Ti22 153.8(9) . . ?
C131 O82 Ti21 155.2(10) . . ?
C128 O83 Ti20 128.3(7) . . ?
C128 O83 Ti21 120.8(7) . . ?
Ti20 O83 Ti21 110.9(3) . . ?
C125 O84 Ti20 150.7(7) . . ?
C73 O85 Ti34 115.8(6) . . ?
C78 O86 Ti34 115.4(7) . . ?
C79 O87 Ti32 118.3(12) . . ?
C84 O88 Ti32 130.3(15) . . ?
C85 O89 Ti30 115.4(9) . . ?
C90 O90 Ti30 120.4(9) . . ?
C91 O91 Ti28 126.1(11) . . ?
C96 O92 Ti28 117.6(11) . . ?
C134 O93 Ti27 172.1(11) . . ?
C143 O94 Ti33 172.8(12) . . ?
C140 O95 Ti31 155.2(15) . . ?
C137 O96 Ti29 163.7(11) . . ?
O49 Ti18 O52 110.2(3) . . ?
O49 Ti18 O51 110.4(3) . . ?
O52 Ti18 O51 108.1(3) . . ?
O49 Ti18 O50 108.1(3) . . ?
O52 Ti18 O50 110.2(3) . . ?
O51 Ti18 O50 109.9(3) . . ?
O79 Ti19 O53 103.3(3) . . ?
O79 Ti19 O58 99.3(3) . . ?
O53 Ti19 O58 92.3(3) . . ?
O79 Ti19 O80 96.8(3) . . ?
O53 Ti19 O80 91.1(3) . . ?
O58 Ti19 O80 162.4(3) . . ?
O79 Ti19 O59 96.6(3) . . ?
O53 Ti19 O59 159.7(3) . . ?
O58 Ti19 O59 80.2(3) . . ?
O80 Ti19 O59 90.8(3) . . ?
O79 Ti19 O51 168.2(3) . . ?
O53 Ti19 O51 85.6(2) . . ?
O58 Ti19 O51 87.9(2) . . ?
O80 Ti19 O51 75.1(2) . . ?
O59 Ti19 O51 75.3(2) . . ?
O79 Ti19 Ti34 98.1(2) . . ?
O53 Ti19 Ti34 129.5(2) . . ?
O58 Ti19 Ti34 38.95(18) . . ?
O80 Ti19 Ti34 131.1(2) . . ?
O59 Ti19 Ti34 41.32(18) . . ?
O51 Ti19 Ti34 81.51(16) . . ?
O79 Ti19 Ti33 128.9(2) . . ?
O53 Ti19 Ti33 127.33(19) . . ?
O58 Ti19 Ti33 86.46(18) . . ?
O80 Ti19 Ti33 77.8(2) . . ?
O59 Ti19 Ti33 34.08(17) . . ?
O51 Ti19 Ti33 41.69(15) . . ?
Ti34 Ti19 Ti33 56.86(6) . . ?
O79 Ti19 Ti22 131.2(2) . . ?
O53 Ti19 Ti22 82.84(19) . . ?
O58 Ti19 Ti22 129.15(18) . . ?
O80 Ti19 Ti22 34.46(19) . . ?
O59 Ti19 Ti22 87.38(19) . . ?
O51 Ti19 Ti22 41.35(16) . . ?
Ti34 Ti19 Ti22 115.04(7) . . ?
Ti33 Ti19 Ti22 59.23(6) . . ?
O84 Ti20 O53 100.5(3) . . ?
O84 Ti20 O72 97.0(3) . . ?
O53 Ti20 O72 91.0(3) . . ?
O84 Ti20 O83 99.8(3) . . ?
O53 Ti20 O83 91.9(3) . . ?
O72 Ti20 O83 162.1(3) . . ?
O84 Ti20 O69 99.8(3) . . ?
O53 Ti20 O69 158.7(3) . . ?
O72 Ti20 O69 79.9(3) . . ?
O83 Ti20 O69 91.3(3) . . ?
O84 Ti20 O52 173.1(3) . . ?
O53 Ti20 O52 84.6(2) . . ?
O72 Ti20 O52 87.5(2) . . ?
O83 Ti20 O52 75.2(3) . . ?
O69 Ti20 O52 75.8(2) . . ?
O84 Ti20 Ti28 99.0(2) . . ?
O53 Ti20 Ti28 128.9(2) . . ?
O72 Ti20 Ti28 39.86(18) . . ?
O83 Ti20 Ti28 130.2(2) . . ?
O69 Ti20 Ti28 40.13(19) . . ?
O52 Ti20 Ti28 81.08(17) . . ?
O84 Ti20 Ti29 132.2(2) . . ?
O53 Ti20 Ti29 127.08(19) . . ?
O72 Ti20 Ti29 87.15(18) . . ?
O83 Ti20 Ti29 77.0(2) . . ?
O69 Ti20 Ti29 34.03(18) . . ?
O52 Ti20 Ti29 42.44(15) . . ?
Ti28 Ti20 Ti29 56.49(6) . . ?
O84 Ti20 Ti21 134.4(2) . . ?
O53 Ti20 Ti21 81.93(19) . . ?
O72 Ti20 Ti21 128.54(19) . . ?
O83 Ti20 Ti21 34.84(19) . . ?
O69 Ti20 Ti21 88.68(19) . . ?
O52 Ti20 Ti21 41.25(17) . . ?
Ti28 Ti20 Ti21 114.78(7) . . ?
Ti29 Ti20 Ti21 59.63(6) . . ?
O82 Ti21 O66 98.4(3) . . ?
O82 Ti21 O54 99.9(3) . . ?
O66 Ti21 O54 91.5(3) . . ?
O82 Ti21 O67 99.5(3) . . ?
O66 Ti21 O67 80.7(3) . . ?
O54 Ti21 O67 160.0(3) . . ?
O82 Ti21 O83 98.2(3) . . ?
O66 Ti21 O83 162.2(3) . . ?
O54 Ti21 O83 91.8(3) . . ?
O67 Ti21 O83 90.4(3) . . ?
O82 Ti21 O52 171.7(3) . . ?
O66 Ti21 O52 87.9(3) . . ?
O54 Ti21 O52 85.3(2) . . ?
O67 Ti21 O52 76.1(2) . . ?
O83 Ti21 O52 75.0(2) . . ?
O82 Ti21 Ti30 99.0(3) . . ?
O66 Ti21 Ti30 39.9(2) . . ?
O54 Ti21 Ti30 129.9(2) . . ?
O67 Ti21 Ti30 41.0(2) . . ?
O83 Ti21 Ti30 130.4(2) . . ?
O52 Ti21 Ti30 82.31(17) . . ?
O82 Ti21 Ti29 131.9(3) . . ?
O66 Ti21 Ti29 87.3(2) . . ?
O54 Ti21 Ti29 127.8(2) . . ?
O67 Ti21 Ti29 34.06(18) . . ?
O83 Ti21 Ti29 76.9(2) . . ?
O52 Ti21 Ti29 42.57(15) . . ?
Ti30 Ti21 Ti29 57.19(6) . . ?
O82 Ti21 Ti20 132.3(3) . . ?
O66 Ti21 Ti20 129.3(2) . . ?
O54 Ti21 Ti20 82.3(2) . . ?
O67 Ti21 Ti20 88.36(19) . . ?
O83 Ti21 Ti20 34.30(19) . . ?
O52 Ti21 Ti20 41.56(16) . . ?
Ti30 Ti21 Ti20 115.95(8) . . ?
Ti29 Ti21 Ti20 59.87(6) . . ?
O81 Ti22 O64 96.9(3) . . ?
O81 Ti22 O54 102.5(3) . . ?
O64 Ti22 O54 91.5(3) . . ?
O81 Ti22 O61 98.7(3) . . ?
O64 Ti22 O61 80.3(3) . . ?
O54 Ti22 O61 158.1(3) . . ?
O81 Ti22 O80 100.4(3) . . ?
O64 Ti22 O80 162.2(3) . . ?
O54 Ti22 O80 89.3(3) . . ?
O61 Ti22 O80 92.5(3) . . ?
O81 Ti22 O51 171.8(3) . . ?
O64 Ti22 O51 87.6(2) . . ?
O54 Ti22 O51 84.2(2) . . ?
O61 Ti22 O51 75.3(2) . . ?
O80 Ti22 O51 74.7(2) . . ?
O81 Ti22 Ti32 97.6(2) . . ?
O64 Ti22 Ti32 39.7(2) . . ?
O54 Ti22 Ti32 129.2(2) . . ?
O61 Ti22 Ti32 40.74(18) . . ?
O80 Ti22 Ti32 132.0(2) . . ?
O51 Ti22 Ti32 81.43(16) . . ?
O81 Ti22 Ti33 130.9(3) . . ?
O64 Ti22 Ti33 86.9(2) . . ?
O54 Ti22 Ti33 126.5(2) . . ?
O61 Ti22 Ti33 33.54(19) . . ?
O80 Ti22 Ti33 78.4(2) . . ?
O51 Ti22 Ti33 42.29(15) . . ?
Ti32 Ti22 Ti33 56.59(6) . . ?
O81 Ti22 Ti19 134.6(2) . . ?
O64 Ti22 Ti19 128.5(2) . . ?
O54 Ti22 Ti19 80.8(2) . . ?
O61 Ti22 Ti19 88.5(2) . . ?
O80 Ti22 Ti19 34.26(19) . . ?
O51 Ti22 Ti19 41.13(15) . . ?
Ti32 Ti22 Ti19 115.36(8) . . ?
Ti33 Ti22 Ti19 60.11(6) . . ?
O73 Ti23 O60 97.4(3) . . ?
O73 Ti23 O55 101.5(3) . . ?
O60 Ti23 O55 92.0(3) . . ?
O73 Ti23 O78 100.6(3) . . ?
O60 Ti23 O78 161.3(3) . . ?
O55 Ti23 O78 89.4(3) . . ?
O73 Ti23 O57 99.8(3) . . ?
O60 Ti23 O57 79.9(3) . . ?
O55 Ti23 O57 158.1(3) . . ?
O78 Ti23 O57 91.9(3) . . ?
O73 Ti23 O49 172.9(3) . . ?
O60 Ti23 O49 87.1(2) . . ?
O55 Ti23 O49 83.7(2) . . ?
O78 Ti23 O49 74.5(2) . . ?
O57 Ti23 O49 75.6(2) . . ?
O73 Ti23 Ti34 98.0(2) . . ?
O60 Ti23 Ti34 40.09(18) . . ?
O55 Ti23 Ti34 130.29(19) . . ?
O78 Ti23 Ti34 130.94(19) . . ?
O57 Ti23 Ti34 40.07(18) . . ?
O49 Ti23 Ti34 81.92(15) . . ?
O73 Ti23 Ti27 132.2(2) . . ?
O60 Ti23 Ti27 86.49(19) . . ?
O55 Ti23 Ti27 126.02(19) . . ?
O78 Ti23 Ti27 77.64(19) . . ?
O57 Ti23 Ti27 33.89(17) . . ?
O49 Ti23 Ti27 42.29(15) . . ?
Ti34 Ti23 Ti27 56.64(6) . . ?
O73 Ti23 Ti24 134.5(2) . . ?
O60 Ti23 Ti24 128.0(2) . . ?
O55 Ti23 Ti24 79.89(18) . . ?
O78 Ti23 Ti24 34.19(18) . . ?
O57 Ti23 Ti24 89.03(17) . . ?
O49 Ti23 Ti24 41.14(15) . . ?
Ti34 Ti23 Ti24 115.69(7) . . ?
Ti27 Ti23 Ti24 60.26(5) . . ?
O77 Ti24 O56 101.2(3) . . ?
O77 Ti24 O70 98.4(3) . . ?
O56 Ti24 O70 92.6(3) . . ?
O77 Ti24 O78 97.2(3) . . ?
O56 Ti24 O78 92.4(3) . . ?
O70 Ti24 O78 162.3(3) . . ?
O77 Ti24 O71 98.8(3) . . ?
O56 Ti24 O71 159.3(3) . . ?
O70 Ti24 O71 79.5(2) . . ?
O78 Ti24 O71 90.1(2) . . ?
O77 Ti24 O49 169.8(3) . . ?
O56 Ti24 O49 86.0(2) . . ?
O70 Ti24 O49 88.4(2) . . ?
O78 Ti24 O49 75.1(2) . . ?
O71 Ti24 O49 74.8(2) . . ?
O77 Ti24 Ti28 99.8(2) . . ?
O56 Ti24 Ti28 129.2(2) . . ?
O70 Ti24 Ti28 38.61(18) . . ?
O78 Ti24 Ti28 129.84(19) . . ?
O71 Ti24 Ti28 40.89(17) . . ?
O49 Ti24 Ti28 80.71(16) . . ?
O77 Ti24 Ti27 130.8(2) . . ?
O56 Ti24 Ti27 127.60(19) . . ?
O70 Ti24 Ti27 86.64(19) . . ?
O78 Ti24 Ti27 76.90(18) . . ?
O71 Ti24 Ti27 33.74(17) . . ?
O49 Ti24 Ti27 41.58(15) . . ?
Ti28 Ti24 Ti27 56.44(5) . . ?
O77 Ti24 Ti23 131.5(2) . . ?
O56 Ti24 Ti23 83.17(18) . . ?
O70 Ti24 Ti23 129.89(19) . . ?
O78 Ti24 Ti23 34.37(18) . . ?
O71 Ti24 Ti23 87.36(17) . . ?
O49 Ti24 Ti23 41.60(16) . . ?
Ti28 Ti24 Ti23 114.59(7) . . ?
Ti27 Ti24 Ti23 59.26(5) . . ?
O76 Ti25 O68 98.0(3) . . ?
O76 Ti25 O56 103.6(3) . . ?
O68 Ti25 O56 92.3(3) . . ?
O76 Ti25 O65 97.9(3) . . ?
O68 Ti25 O65 80.0(3) . . ?
O56 Ti25 O65 158.0(3) . . ?
O76 Ti25 O75 98.8(3) . . ?
O68 Ti25 O75 162.1(3) . . ?
O56 Ti25 O75 89.9(3) . . ?
O65 Ti25 O75 91.4(3) . . ?
O76 Ti25 O50 169.5(3) . . ?
O68 Ti25 O50 88.4(2) . . ?
O56 Ti25 O50 84.3(2) . . ?
O65 Ti25 O50 75.0(2) . . ?
O75 Ti25 O50 74.1(2) . . ?
O76 Ti25 Ti30 98.1(2) . . ?
O68 Ti25 Ti30 39.8(2) . . ?
O56 Ti25 Ti30 130.0(2) . . ?
O65 Ti25 Ti30 40.4(2) . . ?
O75 Ti25 Ti30 130.6(2) . . ?
O50 Ti25 Ti30 81.59(17) . . ?
O76 Ti25 Ti31 129.7(2) . . ?
O68 Ti25 Ti31 87.2(2) . . ?
O56 Ti25 Ti31 126.28(18) . . ?
O65 Ti25 Ti31 33.59(18) . . ?
O75 Ti25 Ti31 77.2(2) . . ?
O50 Ti25 Ti31 41.96(15) . . ?
Ti30 Ti25 Ti31 56.64(6) . . ?
O76 Ti25 Ti26 132.5(2) . . ?
O68 Ti25 Ti26 129.2(2) . . ?
O56 Ti25 Ti26 81.46(18) . . ?
O65 Ti25 Ti26 87.50(19) . . ?
O75 Ti25 Ti26 33.76(17) . . ?
O50 Ti25 Ti26 40.94(16) . . ?
Ti30 Ti25 Ti26 114.72(8) . . ?
Ti31 Ti25 Ti26 59.18(6) . . ?
O74 Ti26 O62 97.9(3) . . ?
O74 Ti26 O55 102.3(3) . . ?
O62 Ti26 O55 91.8(3) . . ?
O74 Ti26 O63 98.8(3) . . ?
O62 Ti26 O63 80.1(3) . . ?
O55 Ti26 O63 158.2(3) . . ?
O74 Ti26 O75 98.0(3) . . ?
O62 Ti26 O75 163.3(3) . . ?
O55 Ti26 O75 89.8(3) . . ?
O63 Ti26 O75 92.5(3) . . ?
O74 Ti26 O50 170.8(3) . . ?
O62 Ti26 O50 88.2(2) . . ?
O55 Ti26 O50 84.3(2) . . ?
O63 Ti26 O50 75.3(2) . . ?
O75 Ti26 O50 75.5(2) . . ?
O74 Ti26 Ti32 98.9(2) . . ?
O62 Ti26 Ti32 39.5(2) . . ?
O55 Ti26 Ti32 129.19(18) . . ?
O63 Ti26 Ti32 40.64(18) . . ?
O75 Ti26 Ti32 132.0(2) . . ?
O50 Ti26 Ti32 81.35(16) . . ?
O74 Ti26 Ti31 130.7(3) . . ?
O62 Ti26 Ti31 87.6(2) . . ?
O55 Ti26 Ti31 126.56(19) . . ?
O63 Ti26 Ti31 33.77(18) . . ?
O75 Ti26 Ti31 78.1(2) . . ?
O50 Ti26 Ti31 42.23(16) . . ?
Ti32 Ti26 Ti31 57.05(6) . . ?
O74 Ti26 Ti25 132.4(2) . . ?
O62 Ti26 Ti25 129.6(2) . . ?
O55 Ti26 Ti25 81.23(18) . . ?
O63 Ti26 Ti25 88.4(2) . . ?
O75 Ti26 Ti25 34.54(19) . . ?
O50 Ti26 Ti25 41.59(15) . . ?
Ti32 Ti26 Ti25 115.46(8) . . ?
Ti31 Ti26 Ti25 59.70(6) . . ?
O93 Ti27 O72 101.0(3) . . ?
O93 Ti27 O58 102.1(3) . . ?
O72 Ti27 O58 85.7(3) . . ?
O93 Ti27 O57 96.7(3) . . ?
O72 Ti27 O57 159.4(3) . . ?
O58 Ti27 O57 80.2(3) . . ?
O93 Ti27 O71 96.3(3) . . ?
O72 Ti27 O71 80.2(3) . . ?
O58 Ti27 O71 158.6(3) . . ?
O57 Ti27 O71 108.5(3) . . ?
O93 Ti27 O49 167.2(3) . . ?
O72 Ti27 O49 87.6(2) . . ?
O58 Ti27 O49 87.8(2) . . ?
O57 Ti27 O49 76.9(2) . . ?
O71 Ti27 O49 75.7(2) . . ?
O93 Ti27 Ti34 100.1(2) . . ?
O72 Ti27 Ti34 125.1(2) . . ?
O58 Ti27 Ti34 40.36(19) . . ?
O57 Ti27 Ti34 39.94(19) . . ?
O71 Ti27 Ti34 145.7(2) . . ?
O49 Ti27 Ti34 82.16(15) . . ?
O93 Ti27 Ti28 99.8(2) . . ?
O72 Ti27 Ti28 39.26(18) . . ?
O58 Ti27 Ti28 123.8(2) . . ?
O57 Ti27 Ti28 146.53(19) . . ?
O71 Ti27 Ti28 40.98(18) . . ?
O49 Ti27 Ti28 80.87(15) . . ?
Ti34 Ti27 Ti28 157.29(8) . . ?
O93 Ti27 Ti23 129.0(2) . . ?
O72 Ti27 Ti23 129.81(19) . . ?
O58 Ti27 Ti23 87.17(18) . . ?
O57 Ti27 Ti23 35.02(17) . . ?
O71 Ti27 Ti23 89.56(19) . . ?
O49 Ti27 Ti23 42.43(16) . . ?
Ti34 Ti27 Ti23 56.82(6) . . ?
Ti28 Ti27 Ti23 116.24(7) . . ?
O93 Ti27 Ti24 129.0(2) . . ?
O72 Ti27 Ti24 86.88(19) . . ?
O58 Ti27 Ti24 128.77(18) . . ?
O57 Ti27 Ti24 90.21(18) . . ?
O71 Ti27 Ti24 34.99(17) . . ?
O49 Ti27 Ti24 41.26(15) . . ?
Ti34 Ti27 Ti24 116.08(7) . . ?
Ti28 Ti27 Ti24 56.91(6) . . ?
Ti23 Ti27 Ti24 60.48(5) . . ?
O91 Ti28 O92 73.5(5) . . ?
O91 Ti28 O70 94.0(4) . . ?
O92 Ti28 O70 167.3(4) . . ?
O91 Ti28 O72 159.8(4) . . ?
O92 Ti28 O72 86.6(4) . . ?
O70 Ti28 O72 105.7(3) . . ?
O91 Ti28 O69 106.6(4) . . ?
O92 Ti28 O69 104.1(4) . . ?
O70 Ti28 O69 81.3(3) . . ?
O72 Ti28 O69 81.2(3) . . ?
O91 Ti28 O71 100.4(4) . . ?
O92 Ti28 O71 99.8(4) . . ?
O70 Ti28 O71 79.9(3) . . ?
O72 Ti28 O71 79.2(3) . . ?
O69 Ti28 O71 148.0(3) . . ?
O91 Ti28 Ti29 101.6(4) . . ?
O92 Ti28 Ti29 143.1(3) . . ?
O70 Ti28 Ti29 40.4(2) . . ?
O72 Ti28 Ti29 96.37(19) . . ?
O69 Ti28 Ti29 40.96(19) . . ?
O71 Ti28 Ti29 116.98(18) . . ?
O91 Ti28 Ti20 143.3(3) . . ?
O92 Ti28 Ti20 94.8(3) . . ?
O70 Ti28 Ti20 96.70(19) . . ?
O72 Ti28 Ti20 39.88(19) . . ?
O69 Ti28 Ti20 41.43(18) . . ?
O71 Ti28 Ti20 116.02(19) . . ?
Ti29 Ti28 Ti20 66.85(6) . . ?
O91 Ti28 Ti27 136.5(3) . . ?
O92 Ti28 Ti27 92.4(3) . . ?
O70 Ti28 Ti27 95.31(19) . . ?
O72 Ti28 Ti27 38.7(2) . . ?
O69 Ti28 Ti27 116.78(19) . . ?
O71 Ti28 Ti27 40.50(17) . . ?
Ti29 Ti28 Ti27 112.74(7) . . ?
Ti20 Ti28 Ti27 77.24(7) . . ?
O91 Ti28 Ti24 97.8(4) . . ?
O92 Ti28 Ti24 139.7(3) . . ?
O70 Ti28 Ti24 37.93(19) . . ?
O72 Ti28 Ti24 95.2(2) . . ?
O69 Ti28 Ti24 115.9(2) . . ?
O71 Ti28 Ti24 42.00(17) . . ?
Ti29 Ti28 Ti24 76.85(7) . . ?
Ti20 Ti28 Ti24 112.05(7) . . ?
Ti27 Ti28 Ti24 66.65(6) . . ?
O96 Ti29 O70 101.7(3) . . ?
O96 Ti29 O68 102.0(3) . . ?
O70 Ti29 O68 85.2(3) . . ?
O96 Ti29 O67 97.4(3) . . ?
O70 Ti29 O67 158.1(3) . . ?
O68 Ti29 O67 80.5(3) . . ?
O96 Ti29 O69 96.8(3) . . ?
O70 Ti29 O69 80.0(3) . . ?
O68 Ti29 O69 158.1(3) . . ?
O67 Ti29 O69 108.3(3) . . ?
O96 Ti29 O52 167.2(3) . . ?
O70 Ti29 O52 87.5(2) . . ?
O68 Ti29 O52 87.6(2) . . ?
O67 Ti29 O52 75.5(2) . . ?
O69 Ti29 O52 75.8(2) . . ?
O96 Ti29 Ti28 100.2(2) . . ?
O70 Ti29 Ti28 39.91(18) . . ?
O68 Ti29 Ti28 123.9(2) . . ?
O67 Ti29 Ti28 145.3(2) . . ?
O69 Ti29 Ti28 40.2(2) . . ?
O52 Ti29 Ti28 80.96(16) . . ?
O96 Ti29 Ti30 100.4(2) . . ?
O70 Ti29 Ti30 124.2(2) . . ?
O68 Ti29 Ti30 40.15(19) . . ?
O67 Ti29 Ti30 40.5(2) . . ?
O69 Ti29 Ti30 145.9(2) . . ?
O52 Ti29 Ti30 81.38(16) . . ?
Ti28 Ti29 Ti30 156.70(8) . . ?
O96 Ti29 Ti21 129.2(2) . . ?
O70 Ti29 Ti21 128.98(18) . . ?
O68 Ti29 Ti21 87.04(19) . . ?
O67 Ti29 Ti21 34.23(19) . . ?
O69 Ti29 Ti21 89.8(2) . . ?
O52 Ti29 Ti21 41.85(17) . . ?
Ti28 Ti29 Ti21 115.79(7) . . ?
Ti30 Ti29 Ti21 56.61(6) . . ?
O96 Ti29 Ti20 128.5(2) . . ?
O70 Ti29 Ti20 87.26(18) . . ?
O68 Ti29 Ti20 129.41(19) . . ?
O67 Ti29 Ti20 89.1(2) . . ?
O69 Ti29 Ti20 34.43(18) . . ?
O52 Ti29 Ti20 42.04(15) . . ?
Ti28 Ti29 Ti20 56.66(6) . . ?
Ti30 Ti29 Ti20 116.00(8) . . ?
Ti21 Ti29 Ti20 60.50(6) . . ?
O90 Ti30 O89 79.2(4) . . ?
O90 Ti30 O66 166.2(4) . . ?
O89 Ti30 O66 87.3(3) . . ?
O90 Ti30 O65 105.6(4) . . ?
O89 Ti30 O65 101.2(3) . . ?
O66 Ti30 O65 79.6(3) . . ?
O90 Ti30 O68 90.1(3) . . ?
O89 Ti30 O68 168.9(3) . . ?
O66 Ti30 O68 103.6(3) . . ?
O65 Ti30 O68 78.8(3) . . ?
O90 Ti30 O67 101.1(4) . . ?
O89 Ti30 O67 104.4(3) . . ?
O66 Ti30 O67 79.5(3) . . ?
O65 Ti30 O67 145.8(3) . . ?
O68 Ti30 O67 80.3(3) . . ?
O90 Ti30 Ti21 139.3(3) . . ?
O89 Ti30 Ti21 94.7(3) . . ?
O66 Ti30 Ti21 38.5(2) . . ?
O65 Ti30 Ti21 115.0(2) . . ?
O68 Ti30 Ti21 95.38(19) . . ?
O67 Ti30 Ti21 41.1(2) . . ?
O90 Ti30 Ti31 143.1(3) . . ?
O89 Ti30 Ti31 92.7(3) . . ?
O66 Ti30 Ti31 39.5(2) . . ?
O65 Ti30 Ti31 40.25(19) . . ?
O68 Ti30 Ti31 94.28(19) . . ?
O67 Ti30 Ti31 115.8(2) . . ?
Ti21 Ti30 Ti31 76.80(7) . . ?
O90 Ti30 Ti25 97.5(3) . . ?
O89 Ti30 Ti25 140.5(3) . . ?
O66 Ti30 Ti25 94.7(2) . . ?
O65 Ti30 Ti25 41.2(2) . . ?
O68 Ti30 Ti25 37.68(19) . . ?
O67 Ti30 Ti25 114.8(2) . . ?
Ti21 Ti30 Ti25 111.22(8) . . ?
Ti31 Ti30 Ti25 66.41(7) . . ?
O90 Ti30 Ti29 94.9(3) . . ?
O89 Ti30 Ti29 143.0(3) . . ?
O66 Ti30 Ti29 94.2(2) . . ?
O65 Ti30 Ti29 115.4(2) . . ?
O68 Ti30 Ti29 39.98(19) . . ?
O67 Ti30 Ti29 40.4(2) . . ?
Ti21 Ti30 Ti29 66.20(7) . . ?
Ti31 Ti30 Ti29 111.66(8) . . ?
Ti25 Ti30 Ti29 76.29(7) . . ?
O95 Ti31 O66 102.6(3) . . ?
O95 Ti31 O64 100.9(3) . . ?
O66 Ti31 O64 85.1(3) . . ?
O95 Ti31 O63 96.5(3) . . ?
O66 Ti31 O63 157.6(3) . . ?
O64 Ti31 O63 79.8(3) . . ?
O95 Ti31 O65 97.6(3) . . ?
O66 Ti31 O65 80.2(3) . . ?
O64 Ti31 O65 158.5(3) . . ?
O63 Ti31 O65 108.9(3) . . ?
O95 Ti31 O50 167.5(3) . . ?
O66 Ti31 O50 87.3(3) . . ?
O64 Ti31 O50 87.4(2) . . ?
O63 Ti31 O50 75.6(3) . . ?
O65 Ti31 O50 76.3(2) . . ?
O95 Ti31 Ti30 100.4(3) . . ?
O66 Ti31 Ti30 40.0(2) . . ?
O64 Ti31 Ti30 124.3(2) . . ?
O63 Ti31 Ti30 146.5(2) . . ?
O65 Ti31 Ti30 40.4(2) . . ?
O50 Ti31 Ti30 82.20(16) . . ?
O95 Ti31 Ti32 99.3(3) . . ?
O66 Ti31 Ti32 123.5(2) . . ?
O64 Ti31 Ti32 39.6(2) . . ?
O63 Ti31 Ti32 40.33(19) . . ?
O65 Ti31 Ti32 146.3(2) . . ?
O50 Ti31 Ti32 81.05(16) . . ?
Ti30 Ti31 Ti32 157.14(8) . . ?
O95 Ti31 Ti26 128.2(3) . . ?
O66 Ti31 Ti26 129.2(2) . . ?
O64 Ti31 Ti26 87.1(2) . . ?
O63 Ti31 Ti26 34.2(2) . . ?
O65 Ti31 Ti26 90.0(2) . . ?
O50 Ti31 Ti26 42.11(16) . . ?
Ti30 Ti31 Ti26 116.91(8) . . ?
Ti32 Ti31 Ti26 56.77(6) . . ?
O95 Ti31 Ti25 129.4(3) . . ?
O66 Ti31 Ti25 86.8(2) . . ?
O64 Ti31 Ti25 129.6(2) . . ?
O63 Ti31 Ti25 90.1(2) . . ?
O65 Ti31 Ti25 34.39(19) . . ?
O50 Ti31 Ti25 42.51(15) . . ?
Ti30 Ti31 Ti25 56.95(6) . . ?
Ti32 Ti31 Ti25 116.56(8) . . ?
Ti26 Ti31 Ti25 61.12(6) . . ?
O88 Ti32 O87 73.3(6) . . ?
O88 Ti32 O62 161.1(6) . . ?
O87 Ti32 O62 87.9(5) . . ?
O88 Ti32 O64 93.5(6) . . ?
O87 Ti32 O64 166.5(5) . . ?
O62 Ti32 O64 105.4(3) . . ?
O88 Ti32 O61 103.9(4) . . ?
O87 Ti32 O61 100.1(4) . . ?
O62 Ti32 O61 80.2(3) . . ?
O64 Ti32 O61 80.3(3) . . ?
O88 Ti32 O63 103.4(4) . . ?
O87 Ti32 O63 105.3(3) . . ?
O62 Ti32 O63 80.0(3) . . ?
O64 Ti32 O63 79.9(3) . . ?
O61 Ti32 O63 147.0(3) . . ?
O88 Ti32 Ti22 98.6(5) . . ?
O87 Ti32 Ti22 139.1(3) . . ?
O62 Ti32 Ti22 96.51(19) . . ?
O64 Ti32 Ti22 38.68(19) . . ?
O61 Ti32 Ti22 41.7(2) . . ?
O63 Ti32 Ti22 115.6(2) . . ?
O88 Ti32 Ti33 140.3(3) . . ?
O87 Ti32 Ti33 93.6(4) . . ?
O62 Ti32 Ti33 39.83(18) . . ?
O64 Ti32 Ti33 95.23(19) . . ?
O61 Ti32 Ti33 40.4(2) . . ?
O63 Ti32 Ti33 116.2(2) . . ?
Ti22 Ti32 Ti33 66.85(7) . . ?
O88 Ti32 Ti26 140.0(3) . . ?
O87 Ti32 Ti26 96.3(4) . . ?
O62 Ti32 Ti26 39.09(18) . . ?
O64 Ti32 Ti26 95.6(2) . . ?
O61 Ti32 Ti26 116.0(2) . . ?
O63 Ti32 Ti26 41.0(2) . . ?
Ti22 Ti32 Ti26 112.53(7) . . ?
Ti33 Ti32 Ti26 77.37(7) . . ?
O88 Ti32 Ti31 98.9(5) . . ?
O87 Ti32 Ti31 143.1(3) . . ?
O62 Ti32 Ti31 95.46(19) . . ?
O64 Ti32 Ti31 39.83(19) . . ?
O61 Ti32 Ti31 116.8(2) . . ?
O63 Ti32 Ti31 40.2(2) . . ?
Ti22 Ti32 Ti31 77.20(7) . . ?
Ti33 Ti32 Ti31 112.30(7) . . ?
Ti26 Ti32 Ti31 66.18(7) . . ?
O94 Ti33 O62 101.9(3) . . ?
O94 Ti33 O60 101.9(3) . . ?
O62 Ti33 O60 85.9(3) . . ?
O94 Ti33 O61 97.3(3) . . ?
O62 Ti33 O61 80.3(3) . . ?
O60 Ti33 O61 158.4(3) . . ?
O94 Ti33 O59 96.1(3) . . ?
O62 Ti33 O59 159.4(3) . . ?
O60 Ti33 O59 80.5(3) . . ?
O61 Ti33 O59 107.5(3) . . ?
O94 Ti33 O51 166.9(3) . . ?
O62 Ti33 O51 88.2(2) . . ?
O60 Ti33 O51 87.0(2) . . ?
O61 Ti33 O51 76.1(2) . . ?
O59 Ti33 O51 75.7(2) . . ?
O94 Ti33 Ti32 101.0(3) . . ?
O62 Ti33 Ti32 39.8(2) . . ?
O60 Ti33 Ti32 124.37(19) . . ?
O61 Ti33 Ti32 40.53(18) . . ?
O59 Ti33 Ti32 145.2(2) . . ?
O51 Ti33 Ti32 81.41(16) . . ?
O94 Ti33 Ti34 99.1(3) . . ?
O62 Ti33 Ti34 124.4(2) . . ?
O60 Ti33 Ti34 39.35(18) . . ?
O61 Ti33 Ti34 146.1(2) . . ?
O59 Ti33 Ti34 41.34(19) . . ?
O51 Ti33 Ti34 81.50(16) . . ?
Ti32 Ti33 Ti34 157.05(8) . . ?
O94 Ti33 Ti22 129.0(3) . . ?
O62 Ti33 Ti22 87.3(2) . . ?
O60 Ti33 Ti22 128.99(19) . . ?
O61 Ti33 Ti22 34.36(19) . . ?
O59 Ti33 Ti22 89.21(19) . . ?
O51 Ti33 Ti22 42.30(15) . . ?
Ti32 Ti33 Ti22 56.55(6) . . ?
Ti34 Ti33 Ti22 116.61(7) . . ?
O94 Ti33 Ti19 128.6(2) . . ?
O62 Ti33 Ti19 129.4(2) . . ?
O60 Ti33 Ti19 86.23(19) . . ?
O61 Ti33 Ti19 89.70(19) . . ?
O59 Ti33 Ti19 34.66(18) . . ?
O51 Ti33 Ti19 41.48(15) . . ?
Ti32 Ti33 Ti19 115.85(8) . . ?
Ti34 Ti33 Ti19 57.03(6) . . ?
Ti22 Ti33 Ti19 60.66(6) . . ?
O85 Ti34 O86 80.2(3) . . ?
O85 Ti34 O57 103.5(3) . . ?
O86 Ti34 O57 108.7(3) . . ?
O85 Ti34 O58 89.2(3) . . ?
O86 Ti34 O58 167.6(3) . . ?
O57 Ti34 O58 79.8(3) . . ?
O85 Ti34 O60 168.1(3) . . ?
O86 Ti34 O60 87.9(3) . . ?
O57 Ti34 O60 80.2(2) . . ?
O58 Ti34 O60 102.7(2) . . ?
O85 Ti34 O59 102.0(3) . . ?
O86 Ti34 O59 97.0(3) . . ?
O57 Ti34 O59 146.3(3) . . ?
O58 Ti34 O59 79.0(3) . . ?
O60 Ti34 O59 79.3(3) . . ?
O85 Ti34 Ti27 96.0(2) . . ?
O86 Ti34 Ti27 147.3(2) . . ?
O57 Ti34 Ti27 40.31(18) . . ?
O58 Ti34 Ti27 39.61(18) . . ?
O60 Ti34 Ti27 94.06(18) . . ?
O59 Ti34 Ti27 115.39(19) . . ?
O85 Ti34 Ti23 142.9(2) . . ?
O86 Ti34 Ti23 97.1(2) . . ?
O57 Ti34 Ti23 41.88(18) . . ?
O58 Ti34 Ti23 95.17(17) . . ?
O60 Ti34 Ti23 38.55(18) . . ?
O59 Ti34 Ti23 115.02(19) . . ?
Ti27 Ti34 Ti23 66.54(6) . . ?
O85 Ti34 Ti33 140.3(2) . . ?
O86 Ti34 Ti33 90.5(2) . . ?
O57 Ti34 Ti33 116.00(18) . . ?
O58 Ti34 Ti33 93.84(18) . . ?
O60 Ti34 Ti33 38.86(19) . . ?
O59 Ti34 Ti33 40.54(17) . . ?
Ti27 Ti34 Ti33 111.22(7) . . ?
Ti23 Ti34 Ti33 76.35(7) . . ?
O85 Ti34 Ti19 94.7(2) . . ?
O86 Ti34 Ti19 136.4(2) . . ?
O57 Ti34 Ti19 114.61(19) . . ?
O58 Ti34 Ti19 37.80(18) . . ?
O60 Ti34 Ti19 93.9(2) . . ?
O59 Ti34 Ti19 41.27(18) . . ?
Ti27 Ti34 Ti19 76.11(7) . . ?
Ti23 Ti34 Ti19 111.04(7) . . ?
Ti33 Ti34 Ti19 66.11(6) . . ?
C146 C145 C150 123(2) . . ?
C145 C146 C147 121(2) . . ?
C146 C147 C148 119(2) . . ?
C149 C148 C147 114(2) . . ?
C150 C149 C148 125(2) . . ?
C149 C150 C145 117(2) . . ?
C156 C151 C152 110(3) . . ?
C153 C152 C151 122(3) . . ?
C154 C153 C152 122(3) . . ?
C153 C154 C155 122(3) . . ?
C154 C155 C156 121(3) . . ?
C155 C156 C151 122(2) . . ?
C158 C157 C162 120.0 . . ?
C159 C158 C157 120.0 . . ?
C158 C159 C160 120.0 . . ?
C161 C160 C159 120.0 . . ?
C160 C161 C162 120.0 . . ?
C161 C162 C157 120.0 . . ?
C164 C163 C168 120.0 . . ?
C163 C164 C165 120.0 . . ?
C166 C165 C164 120.0 . . ?
C165 C166 C167 120.0 . . ?
C166 C167 C168 120.0 . . ?
C167 C168 C163 120.0 . . ?

loop_
_geom_bond_atom_site_label_1
_geom_bond_atom_site_label_2
_geom_bond_distance
_geom_bond_site_symmetry_2
_geom_bond_publ_flag
C1 C6 1.34(3) . ?
C1 C2 1.37(3) . ?
C1 O25 1.38(2) . ?
C2 C3 1.44(4) . ?
C3 C4 1.59(5) . ?
C4 C5 1.29(4) . ?
C5 C6 1.43(2) . ?
C6 O26 1.40(2) . ?
C7 C12 1.19(3) . ?
C7 C8 1.46(3) . ?
C7 O27 1.52(3) . ?
C8 C9 1.37(2) . ?
C9 C10 1.45(3) . ?
C10 C11 1.38(3) . ?
C11 C12 1.28(3) . ?
C12 O28 1.31(2) . ?
C13 O29 1.393(16) . ?
C13 C18 1.39(2) . ?
C13 C14 1.40(2) . ?
C14 C15 1.44(2) . ?
C15 C16 1.42(3) . ?
C16 C17 1.39(2) . ?
C17 C18 1.32(2) . ?
C18 O30 1.324(19) . ?
C19 O31 1.351(15) . ?
C19 C24 1.377(18) . ?
C19 C20 1.398(17) . ?
C20 C21 1.42(2) . ?
C21 C22 1.37(2) . ?
C22 C23 1.47(2) . ?
C23 C24 1.405(18) . ?
C24 O32 1.383(14) . ?
C25 C26 1.24(3) . ?
C26 O38 1.451(17) . ?
C26 C27 1.45(3) . ?
C28 C29 1.520(18) . ?
C29 C30 1.457(17) . ?
C29 O33 1.471(12) . ?
C31 C32 1.480(19) . ?
C32 O34 1.420(15) . ?
C32 C33 1.65(3) . ?
C34 C35 1.44(4) . ?
C35 C36 1.50(4) . ?
C35 O36 1.51(3) . ?
C37 O37 1.446(13) . ?
C37 C39 1.479(17) . ?
C37 C38 1.547(17) . ?
C40 C41 1.481(16) . ?
C41 O35 1.487(11) . ?
C41 C42 1.508(16) . ?
C43 C44 1.42(2) . ?
C44 O42 1.445(16) . ?
C44 C45 1.48(2) . ?
C46 C47 1.401(19) . ?
C47 C48 1.480(19) . ?
C47 O43 1.512(14) . ?
C49 C51 1.36(3) . ?
C49 C50 1.47(3) . ?
C49 O44 1.49(2) . ?
C52 C53 1.07(5) . ?
C53 O39 1.51(2) . ?
C53 C54 1.72(4) . ?
C55 C56 1.41(2) . ?
C55 C57 1.43(2) . ?
C55 O40 1.514(14) . ?
C58 C59 1.14(3) . ?
C58 O41 1.453(16) . ?
C58 C60 1.51(2) . ?
C61 C62 1.50(3) . ?
C62 O46 1.37(2) . ?
C62 C63 1.41(3) . ?
C64 O47 1.398(18) . ?
C64 C66 1.54(4) . ?
C64 C65 1.64(3) . ?
C67 C68 1.56(3) . ?
C68 O48 1.317(18) . ?
C68 C69 1.50(2) . ?
C70 C71 1.53(4) . ?
C71 C72 1.26(4) . ?
C71 O45 1.395(19) . ?
O1 Ti1 1.835(7) . ?
O1 Ti13 2.202(6) . ?
O1 Ti5 2.209(6) . ?
O1 Ti4 2.222(6) . ?
O2 Ti1 1.832(6) . ?
O2 Ti7 2.202(6) . ?
O2 Ti11 2.217(6) . ?
O2 Ti8 2.223(6) . ?
O3 Ti1 1.822(6) . ?
O3 Ti2 2.202(6) . ?
O3 Ti3 2.226(6) . ?
O3 Ti17 2.244(7) . ?
O4 Ti1 1.831(6) . ?
O4 Ti9 2.220(6) . ?
O4 Ti15 2.220(6) . ?
O4 Ti6 2.230(6) . ?
O5 Ti4 1.929(8) . ?
O5 Ti3 1.965(8) . ?
O6 Ti2 1.908(8) . ?
O6 Ti5 1.937(8) . ?
O7 Ti9 1.961(6) . ?
O7 Ti8 1.970(6) . ?
O8 Ti7 1.900(6) . ?
O8 Ti6 1.920(6) . ?
O9 Ti8 1.920(7) . ?
O9 Ti12 1.965(6) . ?
O9 Ti13 1.968(7) . ?
O10 Ti4 1.979(7) . ?
O10 Ti13 1.992(7) . ?
O10 Ti12 1.999(7) . ?
O11 Ti12 1.948(7) . ?
O11 Ti11 1.975(7) . ?
O11 Ti8 2.019(6) . ?
O12 Ti12 1.919(7) . ?
O12 Ti4 1.931(7) . ?
O12 Ti11 1.981(7) . ?
O13 Ti11 1.968(7) . ?
O13 Ti10 1.971(7) . ?
O13 Ti7 2.038(7) . ?
O14 Ti3 1.931(7) . ?
O14 Ti11 1.938(7) . ?
O14 Ti10 1.953(7) . ?
O15 Ti7 1.921(7) . ?
O15 Ti17 1.955(7) . ?
O15 Ti10 1.961(7) . ?
O16 Ti10 1.992(7) . ?
O16 Ti17 1.993(7) . ?
O16 Ti3 2.001(8) . ?
O17 Ti17 1.981(7) . ?
O17 Ti16 1.987(7) . ?
O17 Ti2 2.017(8) . ?
O18 Ti17 1.927(7) . ?
O18 Ti6 1.944(7) . ?
O18 Ti16 1.949(7) . ?
O19 Ti15 1.982(8) . ?
O19 Ti16 1.983(7) . ?
O19 Ti6 2.030(7) . ?
O20 Ti2 1.907(7) . ?
O20 Ti16 1.955(8) . ?
O20 Ti15 1.968(7) . ?
O21 Ti15 1.980(7) . ?
O21 Ti9 1.986(7) . ?
O21 Ti14 2.007(7) . ?
O22 Ti5 1.912(7) . ?
O22 Ti14 1.963(7) . ?
O22 Ti15 1.971(7) . ?
O23 Ti13 1.931(7) . ?
O23 Ti14 1.994(7) . ?
O23 Ti5 2.034(7) . ?
O24 Ti9 1.916(7) . ?
O24 Ti13 1.948(7) . ?
O24 Ti14 1.991(7) . ?
O25 Ti12 1.995(10) . ?
O26 Ti12 1.868(9) . ?
O27 Ti10 1.964(10) . ?
O28 Ti10 1.858(11) . ?
O29 Ti16 1.934(11) . ?
O30 Ti16 1.880(9) . ?
O31 Ti14 1.931(8) . ?
O32 Ti14 1.924(8) . ?
O33 Ti7 2.020(6) . ?
O33 Ti8 2.023(7) . ?
O34 Ti7 1.787(7) . ?
O35 Ti9 2.018(7) . ?
O35 Ti6 2.043(7) . ?
O36 Ti6 1.758(7) . ?
O37 Ti9 1.770(7) . ?
O38 Ti8 1.767(7) . ?
O39 Ti4 1.766(7) . ?
O40 Ti4 2.012(7) . ?
O40 Ti5 2.019(7) . ?
O41 Ti5 1.764(8) . ?
O42 Ti3 1.769(7) . ?
O43 Ti3 1.999(7) . ?
O43 Ti2 2.031(7) . ?
O44 Ti2 1.781(8) . ?
O45 Ti11 1.777(7) . ?
O46 Ti13 1.771(9) . ?
O47 Ti15 1.763(7) . ?
O48 Ti17 1.771(8) . ?
Ti2 Ti16 3.034(3) . ?
Ti2 Ti17 3.314(3) . ?
Ti2 Ti3 3.325(3) . ?
Ti3 Ti10 3.008(3) . ?
Ti3 Ti17 3.311(3) . ?
Ti4 Ti12 3.011(3) . ?
Ti4 Ti13 3.291(3) . ?
Ti4 Ti5 3.337(3) . ?
Ti5 Ti14 3.019(3) . ?
Ti5 Ti13 3.270(3) . ?
Ti6 Ti16 3.017(3) . ?
Ti6 Ti15 3.311(3) . ?
Ti6 Ti9 3.342(3) . ?
Ti7 Ti10 3.024(3) . ?
Ti7 Ti11 3.307(3) . ?
Ti7 Ti8 3.325(3) . ?
Ti8 Ti12 3.005(3) . ?
Ti8 Ti11 3.291(3) . ?
Ti9 Ti14 3.028(3) . ?
Ti9 Ti15 3.290(3) . ?
Ti10 Ti11 2.991(3) . ?
Ti10 Ti17 3.019(3) . ?
Ti11 Ti12 2.989(3) . ?
Ti12 Ti13 3.037(3) . ?
Ti13 Ti14 3.000(3) . ?
Ti14 Ti15 3.027(3) . ?
Ti15 Ti16 3.002(3) . ?
Ti16 Ti17 3.002(3) . ?
C73 C78 1.367(15) . ?
C73 O85 1.374(12) . ?
C73 C74 1.409(14) . ?
C74 C75 1.474(18) . ?
C75 C76 1.40(2) . ?
C76 C77 1.476(19) . ?
C77 C78 1.379(16) . ?
C78 O86 1.364(12) . ?
C79 O87 1.370(13) . ?
C79 C80 1.3900 . ?
C79 C84 1.3900 . ?
C80 C81 1.3900 . ?
C81 C82 1.3900 . ?
C82 C83 1.3900 . ?
C83 C84 1.3900 . ?
C84 O88 1.253(14) . ?
C85 O89 1.400(14) . ?
C85 C90 1.403(18) . ?
C85 C86 1.408(17) . ?
C86 C87 1.51(2) . ?
C87 C88 1.33(2) . ?
C88 C89 1.44(2) . ?
C89 C90 1.350(19) . ?
C90 O90 1.351(14) . ?
C91 C96 1.27(2) . ?
C91 C92 1.297(17) . ?
C91 O91 1.360(17) . ?
C92 C93 1.52(2) . ?
C93 C94 1.48(2) . ?
C94 C95 1.35(2) . ?
C95 C96 1.36(2) . ?
C96 O92 1.379(17) . ?
C97 O77 1.419(13) . ?
C97 C98 1.47(2) . ?
C97 C99 1.556(19) . ?
C100 C102 1.450(15) . ?
C100 O78 1.497(11) . ?
C100 C101 1.514(16) . ?
C103 C104 1.26(3) . ?
C103 C105 1.34(3) . ?
C103 O73 1.414(14) . ?
C106 C107 1.49(2) . ?
C107 O76 1.440(13) . ?
C107 C108 1.52(2) . ?
C109 C110 1.432(19) . ?
C110 C111 1.488(18) . ?
C110 O75 1.502(12) . ?
C112 C114 1.35(3) . ?
C112 O74 1.43(2) . ?
C112 C113 1.55(3) . ?
C115 C116 1.37(6) . ?
C115 O79 1.82(4) . ?
C116 C117 1.68(4) . ?
C116 O79 1.75(4) . ?
C118 C119 1.52(2) . ?
C119 C120 1.51(2) . ?
C119 O80 1.532(14) . ?
C121 C122 1.28(3) . ?
C121 O81 1.380(15) . ?
C121 C123 1.52(2) . ?
C124 C125 1.33(3) . ?
C125 O84 1.430(13) . ?
C125 C126 1.473(18) . ?
C127 C128 1.449(19) . ?
C128 C129 1.439(18) . ?
C128 O83 1.505(13) . ?
C130 C131 1.25(3) . ?
C131 C132 1.42(3) . ?
C131 O82 1.422(18) . ?
C133 C134 1.38(2) . ?
C134 O93 1.52(2) . ?
C134 C135 1.52(3) . ?
C136 C137 1.52(3) . ?
C137 O96 1.373(17) . ?
C137 C138 1.44(3) . ?
C139 C140 1.42(3) . ?
C140 C141 1.41(3) . ?
C140 O95 1.44(2) . ?
C142 C143 1.41(3) . ?
C143 C144 1.14(3) . ?
C143 O94 1.384(19) . ?
O49 Ti18 1.823(6) . ?
O49 Ti24 2.212(6) . ?
O49 Ti27 2.227(6) . ?
O49 Ti23 2.233(6) . ?
O50 Ti18 1.829(6) . ?
O50 Ti26 2.214(6) . ?
O50 Ti31 2.219(6) . ?
O50 Ti25 2.243(6) . ?
O51 Ti18 1.825(6) . ?
O51 Ti19 2.221(6) . ?
O51 Ti33 2.230(6) . ?
O51 Ti22 2.231(6) . ?
O52 Ti18 1.824(6) . ?
O52 Ti21 2.209(6) . ?
O52 Ti20 2.222(6) . ?
O52 Ti29 2.239(6) . ?
O53 Ti19 1.923(6) . ?
O53 Ti20 1.935(6) . ?
O54 Ti21 1.941(7) . ?
O54 Ti22 1.956(6) . ?
O55 Ti26 1.950(6) . ?
O55 Ti23 1.968(6) . ?
O56 Ti24 1.898(6) . ?
O56 Ti25 1.936(6) . ?
O57 Ti34 1.954(6) . ?
O57 Ti27 1.969(6) . ?
O57 Ti23 2.027(6) . ?
O58 Ti19 1.923(6) . ?
O58 Ti27 1.942(6) . ?
O58 Ti34 1.973(6) . ?
O59 Ti33 2.002(6) . ?
O59 Ti19 2.032(6) . ?
O59 Ti34 2.034(7) . ?
O60 Ti23 1.911(6) . ?
O60 Ti33 1.954(7) . ?
O60 Ti34 1.975(6) . ?
O61 Ti33 1.967(7) . ?
O61 Ti32 1.971(6) . ?
O61 Ti22 2.010(7) . ?
O62 Ti26 1.932(6) . ?
O62 Ti32 1.950(7) . ?
O62 Ti33 1.950(6) . ?
O63 Ti31 1.971(7) . ?
O63 Ti32 1.978(6) . ?
O63 Ti26 1.991(7) . ?
O64 Ti22 1.910(6) . ?
O64 Ti32 1.953(7) . ?
O64 Ti31 1.964(7) . ?
O65 Ti31 1.972(7) . ?
O65 Ti30 1.978(7) . ?
O65 Ti25 2.013(7) . ?
O66 Ti21 1.912(7) . ?
O66 Ti31 1.946(7) . ?
O66 Ti30 1.968(7) . ?
O67 Ti29 1.986(7) . ?
O67 Ti30 1.991(7) . ?
O67 Ti21 1.995(7) . ?
O68 Ti25 1.892(7) . ?
O68 Ti29 1.974(7) . ?
O68 Ti30 1.981(7) . ?
O69 Ti28 1.955(7) . ?
O69 Ti29 1.987(6) . ?
O69 Ti20 2.008(6) . ?
O70 Ti24 1.920(7) . ?
O70 Ti28 1.949(6) . ?
O70 Ti29 1.971(7) . ?
O71 Ti27 1.984(6) . ?
O71 Ti28 2.004(6) . ?
O71 Ti24 2.048(6) . ?
O72 Ti27 1.933(7) . ?
O72 Ti28 1.955(6) . ?
O72 Ti20 1.956(7) . ?
O73 Ti23 1.751(7) . ?
O74 Ti26 1.752(7) . ?
O75 Ti26 2.003(6) . ?
O75 Ti25 2.044(7) . ?
O76 Ti25 1.766(6) . ?
O77 Ti24 1.775(6) . ?
O78 Ti24 2.014(6) . ?
O78 Ti23 2.023(6) . ?
O79 Ti19 1.751(6) . ?
O80 Ti19 2.022(7) . ?
O80 Ti22 2.033(7) . ?
O81 Ti22 1.762(7) . ?
O82 Ti21 1.770(7) . ?
O83 Ti20 2.004(7) . ?
O83 Ti21 2.032(7) . ?
O84 Ti20 1.755(6) . ?
O85 Ti34 1.917(7) . ?
O86 Ti34 1.943(7) . ?
O87 Ti32 1.941(11) . ?
O88 Ti32 1.828(10) . ?
O89 Ti30 1.938(8) . ?
O90 Ti30 1.916(8) . ?
O91 Ti28 1.863(9) . ?
O92 Ti28 1.915(10) . ?
O93 Ti27 1.755(6) . ?
O94 Ti33 1.762(7) . ?
O95 Ti31 1.767(7) . ?
O96 Ti29 1.764(6) . ?
Ti19 Ti34 3.054(3) . ?
Ti19 Ti33 3.329(3) . ?
Ti19 Ti22 3.347(3) . ?
Ti20 Ti28 3.001(3) . ?
Ti20 Ti29 3.303(3) . ?
Ti20 Ti21 3.324(3) . ?
Ti21 Ti30 3.007(3) . ?
Ti21 Ti29 3.295(3) . ?
Ti22 Ti32 2.994(3) . ?
Ti22 Ti33 3.299(3) . ?
Ti23 Ti34 3.006(3) . ?
Ti23 Ti27 3.295(3) . ?
Ti23 Ti24 3.336(2) . ?
Ti24 Ti28 3.038(3) . ?
Ti24 Ti27 3.329(2) . ?
Ti25 Ti30 3.021(3) . ?
Ti25 Ti31 3.303(3) . ?
Ti25 Ti26 3.350(2) . ?
Ti26 Ti32 3.004(3) . ?
Ti26 Ti31 3.286(3) . ?
Ti27 Ti34 3.000(3) . ?
Ti27 Ti28 3.022(2) . ?
Ti28 Ti29 2.995(3) . ?
Ti29 Ti30 3.026(3) . ?
Ti30 Ti31 3.011(3) . ?
Ti31 Ti32 3.014(3) . ?
Ti32 Ti33 2.995(3) . ?
Ti33 Ti34 3.048(3) . ?
C145 C146 1.35(3) . ?
C145 C150 1.43(3) . ?
C146 C147 1.44(3) . ?
C147 C148 1.50(3) . ?
C148 C149 1.47(3) . ?
C149 C150 1.37(3) . ?
C151 C156 1.42(3) . ?
C151 C152 1.46(4) . ?
C152 C153 1.45(4) . ?
C153 C154 1.19(3) . ?
C154 C155 1.35(3) . ?
C155 C156 1.42(3) . ?
C157 C158 1.3900 . ?
C157 C162 1.3900 . ?
C158 C159 1.3900 . ?
C159 C160 1.3900 . ?
C160 C161 1.3900 . ?
C161 C162 1.3900 . ?
C163 C164 1.3900 . ?
C163 C168 1.3900 . ?
C164 C165 1.3900 . ?
C165 C166 1.3900 . ?
C166 C167 1.3900 . ?
C167 C168 1.3900 . ?
